data_7154247
loop_
_publ_author_name
'Richmond, Edward'
'Ling, Kenneth B.'
'Duguet, Nicolas'
'Manton, Lois B.'
'\,Celebi-\"Ol\,c\"um, Nihan'
'Lam, Yu-Hong'
'Alsancak, Sezen'
'Slawin, Alexandra M. Z.'
'Houk, K. N.'
'Smith, Andrew D.'

_publ_section_title
;
 An asymmetric pericyclic cascade approach to 3-alkyl-3-aryloxindoles:
 generality, applications and mechanistic investigations.
;
_journal_issue 6
_journal_name_full 'Organic &amp; biomolecular chemistry'
_journal_page_first 1807
_journal_page_last 1817
_journal_paper_doi 10.1039/c4ob02526a
_journal_volume 13
_journal_year 2015
_chemical_absolute_configuration ad
_chemical_formula_moiety 'C30 H40.5 N2.5 O4.5 S'
_chemical_formula_sum 'C30 H40.5 N2.5 O4.5 S'
_chemical_formula_weight 540.22
_space_group_IT_number 5
_symmetry_cell_setting monoclinic
_symmetry_Int_Tables_number 5
_symmetry_space_group_name_Hall 'C 2y'
_symmetry_space_group_name_H-M 'C 1 2 1'
_atom_sites_solution_hydrogens geom
_atom_sites_solution_primary direct
_atom_sites_solution_secondary difmap
_audit_update_record
;
2014-10-13 deposited with the CCDC.
2014-12-03 downloaded from the CCDC.
;
_cell_angle_alpha 90.000(4)
_cell_angle_beta 92.316(4)
_cell_angle_gamma 90.000(4)
_cell_formula_units_Z 8
_cell_length_a 14.1867(12)
_cell_length_b 12.1288(10)
_cell_length_c 34.654(3)
_cell_measurement_reflns_used 4903
_cell_measurement_temperature 93
_cell_measurement_theta_max 25.35
_cell_measurement_theta_min 1.18
_cell_volume 5958.0(9)
_computing_cell_refinement 'CrystalClear-SM Expert 3.1 b27'
_computing_data_collection 'CrystalClear-SM Expert 3.1 b27 (Rigaku, 20112)'
_computing_data_reduction 'CrystalClear-SM Expert 3.1 b27'
_computing_molecular_graphics 'CrystalStructure 4.1'
_computing_publication_material 'CrystalStructure 4.1 (Rigaku, 2013)'
_computing_structure_refinement 'SHELXL-2013 (Sheldrick, 2013)'
_computing_structure_solution 'SIR2002 (Burla, et al., 2003)'
_diffrn_ambient_temperature 93
_diffrn_detector_area_resol_mean 14.629
_diffrn_measured_fraction_theta_full 0.963
_diffrn_measured_fraction_theta_max 0.960
_diffrn_measurement_device_type 'Rigaku Mercury70'
_diffrn_measurement_method \w
_diffrn_radiation_type 'Mo K\a'
_diffrn_radiation_wavelength 0.71075
_diffrn_reflns_av_R_equivalents 0.0586
_diffrn_reflns_Laue_measured_fraction_full 0.963
_diffrn_reflns_Laue_measured_fraction_max 0.960
_diffrn_reflns_limit_h_max 13
_diffrn_reflns_limit_h_min -17
_diffrn_reflns_limit_k_max 14
_diffrn_reflns_limit_k_min -12
_diffrn_reflns_limit_l_max 37
_diffrn_reflns_limit_l_min -41
_diffrn_reflns_number 18208
_diffrn_reflns_point_group_measured_fraction_full 0.808
_diffrn_reflns_point_group_measured_fraction_max 0.802
_diffrn_reflns_theta_full 25.000
_diffrn_reflns_theta_max 25.329
_diffrn_reflns_theta_min 2.210
_diffrn_standards_number 0
_exptl_absorpt_coefficient_mu 0.147
_exptl_absorpt_correction_T_max 0.985
_exptl_absorpt_correction_T_min 0.777
_exptl_absorpt_correction_type multi-scan
_exptl_absorpt_process_details 'REQAB (Rigaku, 1998)'
_exptl_crystal_colour colorless
_exptl_crystal_density_diffrn 1.204
_exptl_crystal_density_method 'not measured'
_exptl_crystal_description prism
_exptl_crystal_F_000 2320.00
_exptl_crystal_size_max 0.200
_exptl_crystal_size_mid 0.100
_exptl_crystal_size_min 0.100
_refine_diff_density_max 0.72
_refine_diff_density_min -0.81
_refine_ls_abs_structure_details
;
 Flack x determined using 2180 quotients [(I+)-(I-)]/[(I+)+(I-)]
 (Parsons, Flack and Wagner, Acta Cryst. B69 (2013) 249-259).
;
_refine_ls_abs_structure_Flack 0.00(6)
_refine_ls_extinction_method none
_refine_ls_goodness_of_fit_ref 0.920
_refine_ls_hydrogen_treatment constr
_refine_ls_number_parameters 701
_refine_ls_number_reflns 8748
_refine_ls_number_restraints 43
_refine_ls_R_factor_gt 0.0640
_refine_ls_shift/su_max 0.000
_refine_ls_structure_factor_coef Fsqd
_refine_ls_weighting_details 'w = 1/[\s^2^(Fo^2^)+(0.2000P)^2^+0.0000P] where P=(Fo^2^+2Fc^2^)/3'
_refine_ls_weighting_scheme calc
_refine_ls_wR_factor_ref 0.2390
_reflns_number_gt 6798
_reflns_number_total 8748
_reflns_threshold_expression F^2^>2.0\s(F^2^)
_cod_data_source_file c4ob02526a4.cif
_cod_data_source_block 20
_cod_depositor_comments 'Adding full bibliography for 7154247--7154249.cif.'
_cod_original_cell_volume 5957.9(9)
_cod_database_code 7154247

loop_
_symmetry_equiv_pos_site_id
_symmetry_equiv_pos_as_xyz
1 +X,+Y,+Z
2 -X,+Y,-Z
3 1/2+X,1/2+Y,+Z
4 1/2-X,1/2+Y,-Z

loop_
_atom_site_label
_atom_site_type_symbol
_atom_site_fract_x
_atom_site_fract_y
_atom_site_fract_z
_atom_site_U_iso_or_equiv
_atom_site_adp_type
_atom_site_occupancy
_atom_site_site_symmetry_multiplicity
_atom_site_site_symmetry_order
_atom_site_calc_flag
_atom_site_refinement_flags
S1 S 0.70575(11) 0.29633(16) 0.63188(5) 0.0221(4) Uani 1 4 0 d .
S21 S 0.73003(11) 0.79105(17) 0.87226(5) 0.0218(4) Uani 1 4 0 d .
O1 O 0.7951(4) 0.3445(5) 0.64300(16) 0.0337(13) Uani 1 4 0 d .
O2 O 0.6323(3) 0.3715(4) 0.61933(15) 0.0252(11) Uani 1 4 0 d .
O4 O 0.6089(4) 0.1877(5) 0.72616(14) 0.0310(13) Uani 1 4 0 d .
O21 O 0.6398(4) 0.8429(4) 0.86823(15) 0.0296(12) Uani 1 4 0 d .
O22 O 0.8081(3) 0.8636(4) 0.88209(14) 0.0274(12) Uani 1 4 0 d .
O23 O 0.8296(4) -0.0483(5) 0.69854(16) 0.0357(13) Uani 1 4 0 d .
O34 O 0.7853(4) 0.7006(5) 0.77004(14) 0.0333(13) Uani 1 4 0 d .
O53 O 0.5728(4) 0.4648(5) 0.80728(16) 0.0344(13) Uani 1 4 0 d .
O61 O 0.4790(6) 0.5781(7) 0.7182(3) 0.071(2) Uani 1 4 0 d .
N1 N 0.6629(4) 0.2211(5) 0.66682(17) 0.0224(13) Uani 1 4 0 d .
N23 N 0.7624(4) -0.0546(5) 0.67287(17) 0.0216(13) Uani 1 4 0 d .
N31 N 0.7577(4) 0.7234(5) 0.83315(16) 0.0207(13) Uani 1 4 0 d .
N53 N 0.6537(4) 0.4500(5) 0.82672(18) 0.0240(13) Uani 1 4 0 d .
N61 N 0.4477(6) 0.6165(9) 0.7546(2) 0.056(2) Uani 1 4 0 d .
C2 C 0.7247(5) 0.1356(7) 0.6839(2) 0.0260(16) Uani 1 4 0 d .
C3 C 0.7010(6) 0.1381(8) 0.7269(2) 0.036(2) Uani 1 4 0 d .
C5 C 0.6064(5) 0.2733(6) 0.6984(2) 0.0271(17) Uani 1 4 0 d .
C6 C 0.5044(5) 0.2883(8) 0.6855(2) 0.0368(19) Uani 1 4 0 d .
C7 C 0.6495(7) 0.3783(8) 0.7142(3) 0.041(2) Uani 1 4 0 d .
C8 C 0.7216(5) 0.1962(7) 0.59504(19) 0.0228(16) Uani 1 4 0 d .
C9 C 0.6395(5) 0.1615(6) 0.57311(19) 0.0204(15) Uani 1 4 0 d .
C10 C 0.6534(5) 0.1012(7) 0.5398(2) 0.0277(17) Uani 1 4 0 d .
C11 C 0.7429(5) 0.0685(7) 0.5280(2) 0.0266(16) Uani 1 4 0 d .
C12 C 0.8200(5) 0.0955(6) 0.5525(2) 0.0272(17) Uani 1 4 0 d .
C13 C 0.8125(5) 0.1579(6) 0.5857(2) 0.0211(15) Uani 1 4 0 d .
C14 C 0.5379(5) 0.1792(7) 0.5846(2) 0.0262(16) Uani 1 4 0 d .
C15 C 0.4850(5) 0.0698(7) 0.5866(3) 0.0332(19) Uani 1 4 0 d .
C16 C 0.4852(5) 0.2623(7) 0.5579(2) 0.0327(19) Uani 1 4 0 d .
C17 C 0.7531(6) 0.0037(8) 0.4909(2) 0.037(2) Uani 1 4 0 d .
C18 C 0.7218(9) -0.1171(9) 0.4968(3) 0.057(3) Uani 1 4 0 d .
C19 C 0.8528(7) 0.0058(9) 0.4759(3) 0.050(3) Uani 1 4 0 d .
C20 C 0.9043(5) 0.1770(7) 0.6097(2) 0.0313(18) Uani 1 4 0 d .
C21 C 0.9602(6) 0.0703(7) 0.6151(3) 0.036(2) Uani 1 4 0 d .
C22 C 0.9622(6) 0.2649(8) 0.5911(3) 0.053(3) Uani 1 4 0 d .
C23 C 0.7076(5) 0.0276(7) 0.6651(2) 0.0259(16) Uani 1 4 0 d .
C24 C 0.7498(5) -0.1609(6) 0.6535(2) 0.0232(15) Uani 1 4 0 d .
C25 C 0.7629(5) -0.2552(7) 0.6759(2) 0.0333(18) Uani 1 4 0 d .
C26 C 0.7524(6) -0.3560(7) 0.6577(3) 0.036(2) Uani 1 4 0 d .
C27 C 0.7329(5) -0.3639(8) 0.6189(3) 0.036(2) Uani 1 4 0 d .
C28 C 0.7210(5) -0.2681(7) 0.5969(2) 0.0340(19) Uani 1 4 0 d .
C29 C 0.7297(5) -0.1643(7) 0.6143(2) 0.0260(16) Uani 1 4 0 d .
C32 C 0.6866(5) 0.6438(6) 0.8180(2) 0.0243(16) Uani 1 4 0 d .
C33 C 0.6946(6) 0.6585(7) 0.7744(2) 0.0340(19) Uani 1 4 0 d .
C35 C 0.8041(5) 0.7785(7) 0.79960(19) 0.0244(16) Uani 1 4 0 d .
C36 C 0.9096(5) 0.7875(9) 0.8063(2) 0.0381(19) Uani 1 4 0 d .
C37 C 0.7587(7) 0.8905(7) 0.7894(2) 0.039(2) Uani 1 4 0 d .
C38 C 0.7282(5) 0.6833(6) 0.9076(2) 0.0234(15) Uani 1 4 0 d .
C39 C 0.6408(5) 0.6440(6) 0.9221(2) 0.0247(16) Uani 1 4 0 d .
C40 C 0.6462(6) 0.5736(7) 0.9532(2) 0.0345(19) Uani 1 4 0 d .
C41 C 0.7320(6) 0.5367(7) 0.9703(2) 0.0327(18) Uani 1 4 0 d .
C42 C 0.8125(5) 0.5696(7) 0.9534(2) 0.0298(17) Uani 1 4 0 d .
C43 C 0.8147(5) 0.6437(6) 0.9224(2) 0.0229(15) Uani 1 4 0 d .
C44 C 0.5415(5) 0.6716(7) 0.9057(2) 0.0339(19) Uani 1 4 0 d .
C45 C 0.4823(6) 0.5688(7) 0.8989(3) 0.042(2) Uani 1 4 0 d .
C46 C 0.4929(6) 0.7500(8) 0.9325(3) 0.045(2) Uani 1 4 0 d .
C47 C 0.7333(6) 0.4607(8) 1.0051(2) 0.040(2) Uani 1 4 0 d .
C48 C 0.7427(8) 0.3404(8) 0.9931(3) 0.053(3) Uani 1 4 0 d .
C49 C 0.8130(10) 0.4900(10) 1.0350(3) 0.064(3) Uani 1 4 0 d .
C50 C 0.9100(5) 0.6656(7) 0.9064(2) 0.0331(19) Uani 1 4 0 d .
C51 C 0.9644(6) 0.5608(9) 0.8984(3) 0.047(2) Uani 1 4 0 d .
C52 C 0.9683(6) 0.7430(9) 0.9341(3) 0.044(2) Uani 1 4 0 d .
C53 C 0.7131(5) 0.5302(6) 0.8318(2) 0.0243(16) Uani 1 4 0 d .
C54 C 0.6740(5) 0.3389(6) 0.8410(2) 0.0248(16) Uani 1 4 0 d .
C55 C 0.6460(5) 0.2524(7) 0.8183(2) 0.0306(18) Uani 1 4 0 d .
C56 C 0.6657(6) 0.1461(7) 0.8316(3) 0.0336(19) Uani 1 4 0 d .
C57 C 0.7108(5) 0.1296(7) 0.8670(3) 0.0314(18) Uani 1 4 0 d .
C58 C 0.7366(5) 0.2212(7) 0.8899(2) 0.0321(18) Uani 1 4 0 d .
C59 C 0.7171(6) 0.3275(7) 0.8777(2) 0.0318(18) Uani 1 4 0 d .
C61 C 0.4511(8) 0.7328(10) 0.7574(3) 0.065(3) Uani 1 4 0 d .
C62 C 0.4441(10) 0.7827(12) 0.7936(4) 0.096(4) Uani 1 4 0 d .
C63 C 0.4461(14) 0.8979(12) 0.7955(6) 0.126(6) Uani 1 4 0 d .
C64 C 0.4538(16) 0.961(2) 0.7622(5) 0.154(8) Uani 1 4 0 d .
C65 C 0.4570(14) 0.9156(11) 0.7253(6) 0.131(7) Uani 1 4 0 d .
C66 C 0.4554(9) 0.8000(11) 0.7249(4) 0.089(4) Uani 1 4 0 d .
H2 H 0.79213 0.15732 0.68117 0.0312 Uiso 1 4 0 calc R
H3A H 0.69962 0.06274 0.73784 0.0433 Uiso 1 4 0 calc R
H3B H 0.74725 0.1831 0.74213 0.0433 Uiso 1 4 0 calc R
H6A H 0.46888 0.31694 0.70698 0.0442 Uiso 1 4 0 calc R
H6B H 0.47787 0.21719 0.67712 0.0442 Uiso 1 4 0 calc R
H6C H 0.50009 0.34059 0.66389 0.0442 Uiso 1 4 0 calc R
H7A H 0.71732 0.36751 0.71926 0.0488 Uiso 1 4 0 calc R
H7B H 0.61973 0.39794 0.73827 0.0488 Uiso 1 4 0 calc R
H7C H 0.63942 0.43773 0.69531 0.0488 Uiso 1 4 0 calc R
H10 H 0.5997 0.08097 0.5241 0.0332 Uiso 1 4 0 calc R
H12 H 0.88065 0.06976 0.5461 0.0326 Uiso 1 4 0 calc R
H14 H 0.54045 0.21131 0.61118 0.0314 Uiso 1 4 0 calc R
H15A H 0.42069 0.08322 0.59478 0.0398 Uiso 1 4 0 calc R
H15B H 0.51783 0.02094 0.60523 0.0398 Uiso 1 4 0 calc R
H15C H 0.48251 0.03489 0.56106 0.0398 Uiso 1 4 0 calc R
H16A H 0.48099 0.23313 0.53153 0.0392 Uiso 1 4 0 calc R
H16B H 0.51952 0.33241 0.55819 0.0392 Uiso 1 4 0 calc R
H16C H 0.42154 0.27417 0.56709 0.0392 Uiso 1 4 0 calc R
H17 H 0.70983 0.03723 0.47071 0.0448 Uiso 1 4 0 calc R
H18A H 0.75443 -0.14738 0.51986 0.0686 Uiso 1 4 0 calc R
H18B H 0.73773 -0.16089 0.47416 0.0686 Uiso 1 4 0 calc R
H18C H 0.65354 -0.11948 0.49991 0.0686 Uiso 1 4 0 calc R
H19A H 0.8947 -0.03832 0.49297 0.0603 Uiso 1 4 0 calc R
H19B H 0.87558 0.08201 0.4754 0.0603 Uiso 1 4 0 calc R
H19C H 0.85201 -0.02498 0.44976 0.0603 Uiso 1 4 0 calc R
H20 H 0.88742 0.20405 0.63576 0.0376 Uiso 1 4 0 calc R
H21A H 1.01399 0.08293 0.63318 0.0436 Uiso 1 4 0 calc R
H21B H 0.9831 0.04623 0.59015 0.0436 Uiso 1 4 0 calc R
H21C H 0.91938 0.01316 0.62541 0.0436 Uiso 1 4 0 calc R
H22A H 0.9774 0.2415 0.56501 0.0638 Uiso 1 4 0 calc R
H22B H 1.0207 0.27663 0.60656 0.0638 Uiso 1 4 0 calc R
H22C H 0.92613 0.33381 0.58964 0.0638 Uiso 1 4 0 calc R
H23 H 0.65573 0.0189 0.64717 0.0311 Uiso 1 4 0 calc R
H25 H 0.7786 -0.25043 0.70273 0.0399 Uiso 1 4 0 calc R
H26 H 0.75892 -0.42159 0.67259 0.0433 Uiso 1 4 0 calc R
H27 H 0.72748 -0.43422 0.60693 0.0434 Uiso 1 4 0 calc R
H28 H 0.70686 -0.27347 0.5699 0.0408 Uiso 1 4 0 calc R
H29 H 0.72208 -0.09855 0.59961 0.0312 Uiso 1 4 0 calc R
H32 H 0.62209 0.66422 0.82615 0.0291 Uiso 1 4 0 calc R
H33A H 0.68665 0.58704 0.76088 0.0408 Uiso 1 4 0 calc R
H33B H 0.64617 0.71063 0.76406 0.0408 Uiso 1 4 0 calc R
H36A H 0.93738 0.82002 0.78347 0.0458 Uiso 1 4 0 calc R
H36B H 0.93631 0.71389 0.81089 0.0458 Uiso 1 4 0 calc R
H36C H 0.92378 0.83435 0.82881 0.0458 Uiso 1 4 0 calc R
H37A H 0.68989 0.8832 0.7886 0.0467 Uiso 1 4 0 calc R
H37B H 0.77932 0.91483 0.76416 0.0467 Uiso 1 4 0 calc R
H37C H 0.77812 0.945 0.80909 0.0467 Uiso 1 4 0 calc R
H40 H 0.58903 0.54863 0.96361 0.0413 Uiso 1 4 0 calc R
H42 H 0.87075 0.5404 0.96318 0.0358 Uiso 1 4 0 calc R
H44 H 0.5479 0.70945 0.88029 0.0407 Uiso 1 4 0 calc R
H45A H 0.4684 0.5353 0.92372 0.0510 Uiso 1 4 0 calc R
H45B H 0.51714 0.51607 0.88342 0.0510 Uiso 1 4 0 calc R
H45C H 0.42311 0.58855 0.885 0.0510 Uiso 1 4 0 calc R
H46A H 0.48699 0.71506 0.95774 0.0545 Uiso 1 4 0 calc R
H46B H 0.43002 0.76813 0.92152 0.0545 Uiso 1 4 0 calc R
H46C H 0.53027 0.81767 0.93544 0.0545 Uiso 1 4 0 calc R
H47 H 0.67178 0.46922 1.01786 0.0476 Uiso 1 4 0 calc R
H48A H 0.80386 0.32918 0.98158 0.0634 Uiso 1 4 0 calc R
H48B H 0.69194 0.32167 0.97428 0.0634 Uiso 1 4 0 calc R
H48C H 0.73838 0.29314 1.01594 0.0634 Uiso 1 4 0 calc R
H49A H 0.80975 0.56867 1.0412 0.0773 Uiso 1 4 0 calc R
H49B H 0.87419 0.47347 1.02416 0.0773 Uiso 1 4 0 calc R
H49C H 0.80556 0.44645 1.05845 0.0773 Uiso 1 4 0 calc R
H50 H 0.89955 0.7053 0.88126 0.0397 Uiso 1 4 0 calc R
H51A H 1.026 0.57989 0.88848 0.0562 Uiso 1 4 0 calc R
H51B H 0.92886 0.51632 0.87921 0.0562 Uiso 1 4 0 calc R
H51C H 0.97337 0.51857 0.92238 0.0562 Uiso 1 4 0 calc R
H52A H 0.98485 0.70364 0.95812 0.0525 Uiso 1 4 0 calc R
H52B H 0.93078 0.80833 0.93987 0.0525 Uiso 1 4 0 calc R
H52C H 1.02613 0.76575 0.92172 0.0525 Uiso 1 4 0 calc R
H53 H 0.77304 0.51724 0.84414 0.0291 Uiso 1 4 0 calc R
H55 H 0.61396 0.26414 0.79406 0.0368 Uiso 1 4 0 calc R
H56 H 0.64775 0.0844 0.81607 0.0403 Uiso 1 4 0 calc R
H57 H 0.72439 0.05703 0.87587 0.0377 Uiso 1 4 0 calc R
H58 H 0.76806 0.20977 0.91434 0.0385 Uiso 1 4 0 calc R
H59 H 0.73239 0.38961 0.89342 0.0382 Uiso 1 4 0 calc R
H62 H 0.43828 0.73954 0.81623 0.1148 Uiso 1 4 0 calc R
H63 H 0.44203 0.93354 0.81981 0.1517 Uiso 1 4 0 calc R
H64 H 0.45705 1.03848 0.7648 0.1852 Uiso 1 4 0 calc R
H65 H 0.46003 0.95905 0.70258 0.1575 Uiso 1 4 0 calc R
H66 H 0.45748 0.76463 0.70048 0.1063 Uiso 1 4 0 calc R

loop_
_atom_site_aniso_label
_atom_site_aniso_U_11
_atom_site_aniso_U_22
_atom_site_aniso_U_33
_atom_site_aniso_U_12
_atom_site_aniso_U_13
_atom_site_aniso_U_23
S1 0.0258(8) 0.0172(9) 0.0236(8) -0.0001(7) 0.0031(6) -0.0049(9)
S21 0.0284(8) 0.0179(9) 0.0191(8) 0.0004(7) -0.0003(6) 0.0009(8)
O1 0.031(3) 0.031(3) 0.039(3) -0.006(2) 0.003(2) -0.013(3)
O2 0.036(3) 0.010(3) 0.029(3) 0.002(2) 0.001(2) -0.003(2)
O4 0.040(3) 0.031(3) 0.022(3) 0.016(2) -0.000(2) 0.006(2)
O21 0.036(3) 0.026(3) 0.027(3) 0.012(2) 0.005(2) 0.006(3)
O22 0.032(3) 0.028(3) 0.022(3) -0.003(2) -0.004(2) 0.002(2)
O23 0.048(3) 0.029(3) 0.029(3) 0.015(3) -0.005(2) -0.002(3)
O34 0.051(3) 0.027(3) 0.023(3) -0.004(3) 0.006(2) -0.003(3)
O53 0.038(3) 0.027(3) 0.037(3) -0.005(2) -0.014(2) -0.001(3)
O61 0.074(5) 0.062(5) 0.075(5) -0.006(4) 0.003(4) -0.019(5)
N1 0.028(3) 0.016(3) 0.024(3) 0.008(2) 0.006(2) -0.000(3)
N23 0.024(3) 0.020(3) 0.020(3) 0.003(2) -0.001(2) -0.001(3)
N31 0.029(3) 0.017(3) 0.016(3) 0.003(2) -0.002(2) 0.005(3)
N53 0.028(3) 0.018(3) 0.026(3) -0.001(3) 0.002(2) -0.002(3)
N61 0.054(5) 0.066(6) 0.047(5) 0.006(4) -0.006(4) -0.010(5)
C2 0.030(4) 0.025(4) 0.022(4) 0.012(3) -0.002(3) 0.004(3)
C3 0.045(4) 0.041(5) 0.022(4) 0.020(4) -0.003(3) 0.001(4)
C5 0.039(4) 0.021(5) 0.021(4) 0.010(3) 0.000(3) -0.000(3)
C6 0.040(4) 0.037(5) 0.034(4) 0.009(4) 0.014(3) 0.006(4)
C7 0.059(5) 0.030(5) 0.034(5) 0.001(4) 0.015(4) -0.010(4)
C8 0.026(3) 0.027(4) 0.015(3) 0.002(3) 0.004(3) 0.000(3)
C9 0.027(3) 0.017(4) 0.017(3) 0.003(3) 0.000(3) 0.007(3)
C10 0.030(4) 0.032(5) 0.021(4) -0.002(3) -0.001(3) 0.004(3)
C11 0.030(4) 0.029(4) 0.021(4) 0.007(3) 0.002(3) 0.003(3)
C12 0.028(4) 0.025(4) 0.029(4) 0.008(3) 0.012(3) 0.005(3)
C13 0.031(4) 0.011(4) 0.022(3) 0.003(3) 0.005(3) 0.004(3)
C14 0.023(3) 0.032(4) 0.025(4) -0.001(3) 0.006(3) -0.001(3)
C15 0.028(4) 0.029(5) 0.043(5) -0.011(3) -0.004(3) -0.005(4)
C16 0.027(4) 0.039(5) 0.032(4) 0.008(3) 0.001(3) 0.004(4)
C17 0.050(5) 0.044(5) 0.018(4) 0.017(4) -0.001(3) -0.002(4)
C18 0.087(7) 0.043(6) 0.041(5) -0.005(5) 0.005(5) -0.020(5)
C19 0.058(5) 0.069(7) 0.025(4) 0.026(5) 0.012(4) -0.007(5)
C20 0.020(3) 0.037(5) 0.037(4) 0.001(3) -0.004(3) -0.015(4)
C21 0.033(4) 0.039(5) 0.038(5) 0.011(4) 0.002(3) -0.001(4)
C22 0.028(4) 0.039(6) 0.093(8) -0.007(4) 0.010(4) 0.000(6)
C23 0.030(4) 0.029(4) 0.018(3) 0.006(3) 0.000(3) 0.001(3)
C24 0.025(3) 0.017(4) 0.028(4) 0.005(3) 0.013(3) -0.001(3)
C25 0.039(4) 0.028(5) 0.033(4) 0.002(4) 0.006(3) 0.003(4)
C26 0.039(4) 0.019(4) 0.050(5) 0.002(3) 0.006(4) 0.013(4)
C27 0.031(4) 0.028(5) 0.050(5) -0.001(3) 0.011(4) -0.005(4)
C28 0.036(4) 0.032(5) 0.034(4) -0.001(4) 0.004(3) -0.001(4)
C29 0.028(3) 0.021(4) 0.029(4) -0.003(3) 0.005(3) -0.002(3)
C32 0.035(4) 0.016(4) 0.021(4) -0.005(3) -0.002(3) -0.005(3)
C33 0.052(5) 0.027(5) 0.023(4) -0.013(4) 0.004(3) -0.004(4)
C35 0.035(4) 0.021(4) 0.018(3) 0.002(3) -0.001(3) 0.006(3)
C36 0.039(4) 0.043(5) 0.033(4) -0.000(4) 0.007(3) 0.008(4)
C37 0.065(5) 0.028(5) 0.024(4) 0.002(4) 0.009(4) 0.005(4)
C38 0.029(3) 0.025(4) 0.017(3) 0.005(3) -0.000(3) -0.004(3)
C39 0.031(4) 0.017(4) 0.027(4) -0.010(3) 0.010(3) -0.004(3)
C40 0.035(4) 0.042(5) 0.028(4) 0.001(4) 0.013(3) 0.003(4)
C41 0.052(5) 0.024(4) 0.023(4) 0.005(4) 0.007(3) 0.004(4)
C42 0.039(4) 0.023(4) 0.027(4) 0.006(3) -0.002(3) 0.001(4)
C43 0.029(3) 0.020(4) 0.020(3) -0.003(3) 0.000(3) 0.002(3)
C44 0.032(4) 0.035(5) 0.036(4) -0.001(4) 0.007(3) 0.004(4)
C45 0.040(4) 0.034(5) 0.053(6) -0.010(4) 0.002(4) -0.001(5)
C46 0.041(4) 0.035(5) 0.061(6) 0.004(4) 0.007(4) -0.002(5)
C47 0.048(5) 0.042(6) 0.029(4) 0.003(4) 0.011(4) 0.017(4)
C48 0.091(7) 0.030(5) 0.037(5) -0.008(5) 0.006(5) 0.005(5)
C49 0.121(9) 0.041(6) 0.030(5) -0.003(6) -0.003(6) 0.010(5)
C50 0.023(3) 0.044(5) 0.033(4) -0.004(3) 0.002(3) 0.009(4)
C51 0.037(4) 0.062(7) 0.043(5) 0.016(4) 0.012(4) 0.009(5)
C52 0.032(4) 0.052(6) 0.046(5) -0.010(4) -0.013(4) 0.015(5)
C53 0.027(3) 0.022(4) 0.024(4) -0.003(3) -0.003(3) -0.000(3)
C54 0.025(3) 0.021(4) 0.028(4) -0.004(3) 0.004(3) 0.006(3)
C55 0.034(4) 0.030(4) 0.029(4) -0.002(3) 0.007(3) -0.008(4)
C56 0.041(4) 0.018(4) 0.042(5) -0.003(3) 0.010(4) -0.006(4)
C57 0.034(4) 0.018(4) 0.044(5) 0.000(3) 0.007(3) -0.002(4)
C58 0.033(4) 0.029(5) 0.034(4) -0.000(3) -0.004(3) 0.009(4)
C59 0.045(4) 0.023(4) 0.027(4) -0.010(3) 0.001(3) -0.001(3)
C61 0.065(3) 0.066(3) 0.065(3) 0.0009(13) 0.0017(13) -0.0013(13)
C62 0.095(4) 0.096(4) 0.096(4) 0.0010(13) 0.0030(13) -0.0012(13)
C63 0.126(6) 0.127(6) 0.127(6) 0.0003(13) 0.0051(14) -0.0013(13)
C64 0.154(8) 0.154(8) 0.155(8) 0.0003(13) 0.0060(14) -0.0002(14)
C65 0.131(7) 0.131(7) 0.132(7) 0.0003(13) 0.0046(14) 0.0001(13)
C66 0.089(4) 0.088(4) 0.089(4) -0.0001(13) 0.0018(13) -0.0001(13)

loop_
_atom_type_symbol
_atom_type_description
_atom_type_scat_dispersion_real
_atom_type_scat_dispersion_imag
_atom_type_scat_source
C C 0.0033 0.0016
;
International Tables for Crystallography
(1992, Vol. C, Tables 4.2.6.8 and 6.1.1.4)
;
H H 0.0000 0.0000
;
International Tables for Crystallography
(1992, Vol. C, Table 6.1.1.4)
;
N N 0.0061 0.0033
;
International Tables for Crystallography
(1992, Vol. C, Tables 4.2.6.8 and 6.1.1.4)
;
O O 0.0106 0.0060
;
International Tables for Crystallography
(1992, Vol. C, Tables 4.2.6.8 and 6.1.1.4)
;
S S 0.1246 0.1234
;
International Tables for Crystallography
(1992, Vol. C, Tables 4.2.6.8 and 6.1.1.4)
;

loop_
_geom_angle_atom_site_label_1
_geom_angle_atom_site_label_2
_geom_angle_atom_site_label_3
_geom_angle
_geom_angle_publ_flag
O1 S1 O2 116.4(3) yes
O1 S1 N1 112.1(3) yes
O1 S1 C8 109.5(3) yes
O2 S1 N1 106.8(3) yes
O2 S1 C8 109.0(3) yes
N1 S1 C8 102.1(3) yes
O21 S21 O22 115.5(3) yes
O21 S21 N31 112.4(3) yes
O21 S21 C38 110.5(3) yes
O22 S21 N31 107.0(3) yes
O22 S21 C38 108.4(3) yes
N31 S21 C38 102.1(3) yes
C3 O4 C5 108.4(6) yes
C33 O34 C35 108.3(6) yes
S1 N1 C2 117.0(5) yes
S1 N1 C5 121.2(5) yes
C2 N1 C5 109.2(5) yes
O23 N23 C23 121.7(6) yes
O23 N23 C24 116.6(6) yes
C23 N23 C24 121.7(6) yes
S21 N31 C32 115.9(4) yes
S21 N31 C35 122.6(5) yes
C32 N31 C35 109.0(5) yes
O53 N53 C53 121.0(6) yes
O53 N53 C54 117.0(6) yes
C53 N53 C54 122.0(6) yes
O61 N61 C61 111.9(8) yes
N1 C2 C3 103.0(6) yes
N1 C2 C23 111.3(6) yes
C3 C2 C23 113.9(7) yes
O4 C3 C2 103.0(6) yes
O4 C5 N1 100.7(5) yes
O4 C5 C6 106.7(6) yes
O4 C5 C7 112.0(6) yes
N1 C5 C6 111.4(6) yes
N1 C5 C7 113.3(6) yes
C6 C5 C7 112.1(7) yes
S1 C8 C9 117.3(5) yes
S1 C8 C13 121.8(5) yes
C9 C8 C13 120.8(6) yes
C8 C9 C10 117.2(6) yes
C8 C9 C14 125.3(6) yes
C10 C9 C14 117.3(6) yes
C9 C10 C11 123.4(7) yes
C10 C11 C12 116.8(7) yes
C10 C11 C17 120.7(6) yes
C12 C11 C17 122.5(7) yes
C11 C12 C13 123.3(7) yes
C8 C13 C12 117.9(6) yes
C8 C13 C20 126.0(6) yes
C12 C13 C20 116.1(6) yes
C9 C14 C15 111.2(6) yes
C9 C14 C16 112.1(6) yes
C15 C14 C16 111.6(6) yes
C11 C17 C18 110.1(7) yes
C11 C17 C19 113.7(7) yes
C18 C17 C19 109.6(8) yes
C13 C20 C21 111.4(6) yes
C13 C20 C22 110.0(7) yes
C21 C20 C22 111.3(6) yes
N23 C23 C2 120.5(6) yes
N23 C24 C25 117.3(6) yes
N23 C24 C29 119.8(7) yes
C25 C24 C29 122.9(7) yes
C24 C25 C26 117.7(8) yes
C25 C26 C27 121.6(8) yes
C26 C27 C28 119.7(8) yes
C27 C28 C29 120.4(8) yes
C24 C29 C28 117.6(7) yes
N31 C32 C33 101.5(6) yes
N31 C32 C53 109.1(6) yes
C33 C32 C53 113.2(6) yes
O34 C33 C32 104.8(6) yes
O34 C35 N31 100.8(6) yes
O34 C35 C36 108.4(6) yes
O34 C35 C37 111.1(6) yes
N31 C35 C36 111.9(6) yes
N31 C35 C37 112.0(6) yes
C36 C35 C37 112.0(7) yes
S21 C38 C39 121.2(5) yes
S21 C38 C43 117.7(5) yes
C39 C38 C43 121.0(7) yes
C38 C39 C40 117.3(6) yes
C38 C39 C44 126.2(7) yes
C40 C39 C44 116.5(7) yes
C39 C40 C41 123.2(7) yes
C40 C41 C42 116.8(7) yes
C40 C41 C47 120.7(7) yes
C42 C41 C47 122.5(7) yes
C41 C42 C43 124.2(7) yes
C38 C43 C42 117.1(7) yes
C38 C43 C50 126.3(7) yes
C42 C43 C50 116.4(6) yes
C39 C44 C45 111.9(7) yes
C39 C44 C46 110.1(7) yes
C45 C44 C46 110.5(7) yes
C41 C47 C48 111.4(7) yes
C41 C47 C49 112.2(8) yes
C48 C47 C49 109.4(8) yes
C43 C50 C51 113.0(7) yes
C43 C50 C52 110.0(6) yes
C51 C50 C52 110.8(6) yes
N53 C53 C32 119.6(6) yes
N53 C54 C55 117.8(6) yes
N53 C54 C59 118.3(7) yes
C55 C54 C59 123.8(7) yes
C54 C55 C56 118.2(7) yes
C55 C56 C57 120.6(8) yes
C56 C57 C58 119.4(8) yes
C57 C58 C59 121.2(7) yes
C54 C59 C58 116.6(7) yes
N61 C61 C62 119.3(10) yes
N61 C61 C66 122.0(10) yes
C62 C61 C66 118.6(11) yes
C61 C62 C63 118.3(13) yes
C62 C63 C64 120.6(18) yes
C63 C64 C65 124(2) yes
C64 C65 C66 113.6(17) yes
C61 C66 C65 125.3(13) yes
N1 C2 H2 109.468 no
C3 C2 H2 109.458 no
C23 C2 H2 109.467 no
O4 C3 H3A 111.153 no
O4 C3 H3B 111.156 no
C2 C3 H3A 111.159 no
C2 C3 H3B 111.158 no
H3A C3 H3B 109.096 no
C5 C6 H6A 109.465 no
C5 C6 H6B 109.470 no
C5 C6 H6C 109.474 no
H6A C6 H6B 109.479 no
H6A C6 H6C 109.470 no
H6B C6 H6C 109.470 no
C5 C7 H7A 109.472 no
C5 C7 H7B 109.462 no
C5 C7 H7C 109.483 no
H7A C7 H7B 109.452 no
H7A C7 H7C 109.480 no
H7B C7 H7C 109.477 no
C9 C10 H10 118.311 no
C11 C10 H10 118.276 no
C11 C12 H12 118.326 no
C13 C12 H12 118.331 no
C9 C14 H14 107.226 no
C15 C14 H14 107.221 no
C16 C14 H14 107.218 no
C14 C15 H15A 109.481 no
C14 C15 H15B 109.470 no
C14 C15 H15C 109.467 no
H15A C15 H15B 109.486 no
H15A C15 H15C 109.468 no
H15B C15 H15C 109.456 no
C14 C16 H16A 109.479 no
C14 C16 H16B 109.463 no
C14 C16 H16C 109.462 no
H16A C16 H16B 109.485 no
H16A C16 H16C 109.476 no
H16B C16 H16C 109.461 no
C11 C17 H17 107.776 no
C18 C17 H17 107.783 no
C19 C17 H17 107.782 no
C17 C18 H18A 109.477 no
C17 C18 H18B 109.467 no
C17 C18 H18C 109.467 no
H18A C18 H18B 109.471 no
H18A C18 H18C 109.473 no
H18B C18 H18C 109.473 no
C17 C19 H19A 109.461 no
C17 C19 H19B 109.462 no
C17 C19 H19C 109.477 no
H19A C19 H19B 109.460 no
H19A C19 H19C 109.489 no
H19B C19 H19C 109.480 no
C13 C20 H20 108.015 no
C21 C20 H20 108.012 no
C22 C20 H20 108.017 no
C20 C21 H21A 109.467 no
C20 C21 H21B 109.467 no
C20 C21 H21C 109.477 no
H21A C21 H21B 109.465 no
H21A C21 H21C 109.486 no
H21B C21 H21C 109.465 no
C20 C22 H22A 109.475 no
C20 C22 H22B 109.477 no
C20 C22 H22C 109.467 no
H22A C22 H22B 109.462 no
H22A C22 H22C 109.473 no
H22B C22 H22C 109.474 no
N23 C23 H23 119.753 no
C2 C23 H23 119.746 no
C24 C25 H25 121.133 no
C26 C25 H25 121.132 no
C25 C26 H26 119.180 no
C27 C26 H26 119.183 no
C26 C27 H27 120.136 no
C28 C27 H27 120.163 no
C27 C28 H28 119.806 no
C29 C28 H28 119.808 no
C24 C29 H29 121.185 no
C28 C29 H29 121.182 no
N31 C32 H32 110.888 no
C33 C32 H32 110.888 no
C53 C32 H32 110.884 no
O34 C33 H33A 110.802 no
O34 C33 H33B 110.795 no
C32 C33 H33A 110.787 no
C32 C33 H33B 110.786 no
H33A C33 H33B 108.863 no
C35 C36 H36A 109.469 no
C35 C36 H36B 109.474 no
C35 C36 H36C 109.480 no
H36A C36 H36B 109.476 no
H36A C36 H36C 109.459 no
H36B C36 H36C 109.470 no
C35 C37 H37A 109.469 no
C35 C37 H37B 109.471 no
C35 C37 H37C 109.475 no
H37A C37 H37B 109.475 no
H37A C37 H37C 109.465 no
H37B C37 H37C 109.473 no
C39 C40 H40 118.401 no
C41 C40 H40 118.407 no
C41 C42 H42 117.886 no
C43 C42 H42 117.870 no
C39 C44 H44 108.082 no
C45 C44 H44 108.070 no
C46 C44 H44 108.083 no
C44 C45 H45A 109.466 no
C44 C45 H45B 109.474 no
C44 C45 H45C 109.467 no
H45A C45 H45B 109.476 no
H45A C45 H45C 109.464 no
H45B C45 H45C 109.481 no
C44 C46 H46A 109.478 no
C44 C46 H46B 109.470 no
C44 C46 H46C 109.459 no
H46A C46 H46B 109.475 no
H46A C46 H46C 109.483 no
H46B C46 H46C 109.462 no
C41 C47 H47 107.884 no
C48 C47 H47 107.883 no
C49 C47 H47 107.877 no
C47 C48 H48A 109.470 no
C47 C48 H48B 109.467 no
C47 C48 H48C 109.462 no
H48A C48 H48B 109.484 no
H48A C48 H48C 109.474 no
H48B C48 H48C 109.470 no
C47 C49 H49A 109.461 no
C47 C49 H49B 109.460 no
C47 C49 H49C 109.473 no
H49A C49 H49B 109.471 no
H49A C49 H49C 109.488 no
H49B C49 H49C 109.476 no
C43 C50 H50 107.628 no
C51 C50 H50 107.633 no
C52 C50 H50 107.637 no
C50 C51 H51A 109.470 no
C50 C51 H51B 109.475 no
C50 C51 H51C 109.462 no
H51A C51 H51B 109.480 no
H51A C51 H51C 109.470 no
H51B C51 H51C 109.471 no
C50 C52 H52A 109.472 no
C50 C52 H52B 109.472 no
C50 C52 H52C 109.463 no
H52A C52 H52B 109.480 no
H52A C52 H52C 109.472 no
H52B C52 H52C 109.468 no
N53 C53 H53 120.226 no
C32 C53 H53 120.224 no
C54 C55 H55 120.902 no
C56 C55 H55 120.888 no
C55 C56 H56 119.716 no
C57 C56 H56 119.717 no
C56 C57 H57 120.291 no
C58 C57 H57 120.271 no
C57 C58 H58 119.368 no
C59 C58 H58 119.382 no
C54 C59 H59 121.701 no
C58 C59 H59 121.699 no
C61 C62 H62 120.887 no
C63 C62 H62 120.862 no
C62 C63 H63 119.732 no
C64 C63 H63 119.712 no
C63 C64 H64 118.159 no
C65 C64 H64 118.155 no
C64 C65 H65 123.225 no
C66 C65 H65 123.220 no
C61 C66 H66 117.365 no
C65 C66 H66 117.361 no

loop_
_geom_bond_atom_site_label_1
_geom_bond_atom_site_label_2
_geom_bond_distance
_geom_bond_publ_flag
S1 O1 1.434(5) yes
S1 O2 1.438(5) yes
S1 N1 1.651(6) yes
S1 C8 1.783(8) yes
S21 O21 1.427(5) yes
S21 O22 1.444(5) yes
S21 N31 1.645(6) yes
S21 C38 1.792(8) yes
O4 C3 1.438(10) yes
O4 C5 1.416(9) yes
O23 N23 1.280(8) yes
O34 C33 1.398(10) yes
O34 C35 1.411(9) yes
O53 N53 1.319(8) yes
O61 N61 1.434(12) yes
N1 C2 1.468(10) yes
N1 C5 1.520(9) yes
N23 C23 1.287(10) yes
N23 C24 1.460(10) yes
N31 C32 1.478(9) yes
N31 C35 1.514(9) yes
N53 C53 1.294(10) yes
N53 C54 1.460(10) yes
N61 C61 1.415(16) yes
C2 C3 1.541(11) yes
C2 C23 1.478(11) yes
C5 C6 1.509(10) yes
C5 C7 1.506(12) yes
C8 C9 1.428(9) yes
C8 C13 1.421(10) yes
C9 C10 1.388(10) yes
C9 C14 1.526(9) yes
C10 C11 1.407(10) yes
C11 C12 1.397(10) yes
C11 C17 1.517(11) yes
C12 C13 1.385(10) yes
C13 C20 1.533(10) yes
C14 C15 1.528(11) yes
C14 C16 1.541(11) yes
C17 C18 1.546(14) yes
C17 C19 1.526(13) yes
C20 C21 1.526(12) yes
C20 C22 1.506(13) yes
C24 C25 1.390(11) yes
C24 C29 1.378(10) yes
C25 C26 1.381(12) yes
C26 C27 1.366(13) yes
C27 C28 1.396(12) yes
C28 C29 1.400(12) yes
C32 C33 1.528(10) yes
C32 C53 1.502(11) yes
C35 C36 1.511(10) yes
C35 C37 1.538(12) yes
C38 C39 1.436(10) yes
C38 C43 1.396(10) yes
C39 C40 1.375(11) yes
C39 C44 1.535(10) yes
C40 C41 1.407(11) yes
C41 C42 1.364(11) yes
C41 C47 1.516(12) yes
C42 C43 1.401(11) yes
C43 C50 1.506(10) yes
C44 C45 1.516(12) yes
C44 C46 1.514(13) yes
C47 C48 1.523(14) yes
C47 C49 1.544(15) yes
C50 C51 1.518(13) yes
C50 C52 1.557(12) yes
C54 C55 1.361(11) yes
C54 C59 1.395(10) yes
C55 C56 1.394(12) yes
C56 C57 1.375(12) yes
C57 C58 1.406(12) yes
C58 C59 1.382(12) yes
C61 C62 1.399(17) yes
C61 C66 1.394(17) yes
C62 C63 1.40(2) yes
C63 C64 1.39(3) yes
C64 C65 1.39(3) yes
C65 C66 1.402(19) yes
C2 H2 1.000 no
C3 H3A 0.990 no
C3 H3B 0.990 no
C6 H6A 0.980 no
C6 H6B 0.980 no
C6 H6C 0.980 no
C7 H7A 0.980 no
C7 H7B 0.980 no
C7 H7C 0.980 no
C10 H10 0.950 no
C12 H12 0.950 no
C14 H14 1.000 no
C15 H15A 0.980 no
C15 H15B 0.980 no
C15 H15C 0.980 no
C16 H16A 0.980 no
C16 H16B 0.980 no
C16 H16C 0.980 no
C17 H17 1.000 no
C18 H18A 0.980 no
C18 H18B 0.980 no
C18 H18C 0.980 no
C19 H19A 0.980 no
C19 H19B 0.980 no
C19 H19C 0.980 no
C20 H20 1.000 no
C21 H21A 0.980 no
C21 H21B 0.980 no
C21 H21C 0.980 no
C22 H22A 0.980 no
C22 H22B 0.980 no
C22 H22C 0.980 no
C23 H23 0.950 no
C25 H25 0.950 no
C26 H26 0.950 no
C27 H27 0.950 no
C28 H28 0.950 no
C29 H29 0.950 no
C32 H32 1.000 no
C33 H33A 0.990 no
C33 H33B 0.990 no
C36 H36A 0.980 no
C36 H36B 0.980 no
C36 H36C 0.980 no
C37 H37A 0.980 no
C37 H37B 0.980 no
C37 H37C 0.980 no
C40 H40 0.950 no
C42 H42 0.950 no
C44 H44 1.000 no
C45 H45A 0.980 no
C45 H45B 0.980 no
C45 H45C 0.980 no
C46 H46A 0.980 no
C46 H46B 0.980 no
C46 H46C 0.980 no
C47 H47 1.000 no
C48 H48A 0.980 no
C48 H48B 0.980 no
C48 H48C 0.980 no
C49 H49A 0.980 no
C49 H49B 0.980 no
C49 H49C 0.980 no
C50 H50 1.000 no
C51 H51A 0.980 no
C51 H51B 0.980 no
C51 H51C 0.980 no
C52 H52A 0.980 no
C52 H52B 0.980 no
C52 H52C 0.980 no
C53 H53 0.950 no
C55 H55 0.950 no
C56 H56 0.950 no
C57 H57 0.950 no
C58 H58 0.950 no
C59 H59 0.950 no
C62 H62 0.950 no
C63 H63 0.950 no
C64 H64 0.950 no
C65 H65 0.950 no
C66 H66 0.950 no

loop_
_geom_contact_atom_site_label_1
_geom_contact_atom_site_label_2
_geom_contact_distance
_geom_contact_publ_flag
_geom_contact_site_symmetry_2
S1 C6 3.471(8) no .
S1 C7 3.153(9) no .
S1 C14 3.171(7) no .
S1 C20 3.286(7) no .
S1 C23 3.456(8) no .
S21 C36 3.492(8) no .
S21 C37 3.155(9) no .
S21 C44 3.294(8) no .
S21 C50 3.160(8) no .
S21 C53 3.465(8) no .
O1 C2 3.089(10) no .
O1 C5 3.465(9) no .
O1 C7 3.306(11) no .
O1 C13 3.027(9) no .
O1 C20 2.830(10) no .
O1 C22 3.183(11) no .
O2 C5 3.023(9) no .
O2 C6 3.147(10) no .
O2 C7 3.287(10) no .
O2 C9 3.012(9) no .
O2 C14 2.924(9) no .
O2 C16 3.206(9) no .
O4 C23 3.232(9) no .
O21 C32 3.065(9) no .
O21 C35 3.484(9) no .
O21 C37 3.318(10) no .
O21 C39 3.049(9) no .
O21 C44 2.845(10) no .
O21 C46 3.308(11) no .
O22 C35 3.037(8) no .
O22 C36 3.184(10) no .
O22 C37 3.275(10) no .
O22 C43 3.010(9) no .
O22 C50 2.909(10) no .
O22 C52 3.198(10) no .
O23 C2 2.717(10) no .
O23 C3 3.090(11) no .
O23 C25 2.784(10) no .
O23 C29 3.490(9) no .
O34 C53 3.174(9) no .
O53 C32 2.722(9) no .
O53 C33 3.155(10) no .
O53 C55 2.798(10) no .
O53 C59 3.538(9) no .
O61 C66 2.724(15) no .
N1 C9 3.330(9) no .
N1 C14 3.334(9) no .
N23 C3 3.140(11) no .
N31 C43 3.310(9) no .
N31 C50 3.340(9) no .
N53 C33 3.178(10) no .
C2 C7 3.317(12) no .
C2 C8 3.164(10) no .
C3 C6 3.583(12) no .
C3 C7 3.031(13) no .
C5 C23 3.522(11) no .
C8 C11 2.819(10) no .
C8 C22 3.522(11) no .
C8 C23 3.186(10) no .
C9 C12 2.803(10) no .
C10 C13 2.796(10) no .
C10 C15 2.967(11) no .
C10 C16 3.167(11) no .
C10 C18 3.208(14) no .
C12 C18 3.479(13) no .
C12 C19 2.923(12) no .
C12 C21 2.899(11) no .
C12 C22 3.140(12) no .
C13 C23 3.551(10) no .
C23 C25 3.535(12) no .
C23 C29 2.943(11) no .
C24 C27 2.745(12) no .
C25 C28 2.782(12) no .
C26 C29 2.781(12) no .
C32 C37 3.326(12) no .
C32 C38 3.175(10) no .
C33 C36 3.564(12) no .
C33 C37 2.997(12) no .
C35 C53 3.478(11) no .
C38 C41 2.807(11) no .
C38 C46 3.573(11) no .
C38 C52 3.567(10) no .
C38 C53 3.218(10) no .
C39 C42 2.776(10) no .
C40 C43 2.790(11) no .
C40 C45 2.932(12) no .
C40 C46 3.114(12) no .
C40 C48 3.411(13) no .
C42 C48 3.274(13) no .
C42 C49 2.987(13) no .
C42 C51 2.935(12) no .
C42 C52 3.143(12) no .
C53 C55 3.527(11) no .
C53 C59 2.927(11) no .
C54 C57 2.736(11) no .
C55 C58 2.775(11) no .
C56 C59 2.798(12) no .
C61 C64 2.77(3) no .
C62 C65 2.87(2) no .
C63 C66 2.73(2) no .
O2 C21 3.431(10) no 3_455
O2 C27 3.513(10) no 1_565
O4 C55 3.310(9) no .
O22 C45 3.539(10) no 3_555
O22 C57 3.540(10) no 1_565
O23 O61 2.680(10) no 3_545
O23 N61 3.211(11) no 3_545
O23 C6 3.220(10) no 3_545
O23 C37 3.427(10) no 1_545
O34 C25 3.310(10) no 1_565
O53 O61 3.587(10) no .
O53 N61 3.099(10) no .
O53 C36 3.159(10) no 3_445
O61 O23 2.680(10) no 3_455
O61 O53 3.587(10) no .
O61 C7 3.431(12) no .
O61 C21 3.573(12) no 3_455
N61 O23 3.211(11) no 3_455
N61 O53 3.099(10) no .
N61 C33 3.578(12) no .
C3 C55 3.573(11) no .
C6 O23 3.220(10) no 3_455
C6 C25 3.468(11) no 3_455
C7 O61 3.431(12) no .
C21 O2 3.431(10) no 3_545
C21 O61 3.573(12) no 3_545
C25 O34 3.310(10) no 1_545
C25 C6 3.468(11) no 3_545
C27 O2 3.513(10) no 1_545
C33 N61 3.578(12) no .
C33 C61 3.595(14) no .
C36 O53 3.159(10) no 3_555
C36 C55 3.389(11) no 3_555
C37 O23 3.427(10) no 1_565
C45 O22 3.539(10) no 3_445
C55 O4 3.310(9) no .
C55 C3 3.573(11) no .
C55 C36 3.389(11) no 3_445
C57 O22 3.540(10) no 1_545
C61 C33 3.595(14) no .
S1 H2 2.6632 no .
S1 H6C 3.2082 no .
S1 H7A 3.1466 no .
S1 H7C 2.9708 no .
S1 H14 2.6346 no .
S1 H20 2.8081 no .
S1 H22C 3.5347 no .
S1 H23 3.4838 no .
S21 H32 2.6583 no .
S21 H36C 3.2300 no .
S21 H37A 3.1377 no .
S21 H37C 2.9774 no .
S21 H44 2.7913 no .
S21 H50 2.6272 no .
S21 H53 3.5212 no .
O1 H2 2.6289 no .
O1 H7A 2.9181 no .
O1 H7C 3.1251 no .
O1 H20 2.1696 no .
O1 H22B 3.5835 no .
O1 H22C 2.6775 no .
O2 H6B 3.5592 no .
O2 H6C 2.5058 no .
O2 H7C 2.7509 no .
O2 H14 2.3499 no .
O2 H16B 2.6459 no .
O4 H2 3.1072 no .
O4 H6A 2.5953 no .
O4 H6B 2.4927 no .
O4 H6C 3.1949 no .
O4 H7A 2.6855 no .
O4 H7B 2.5880 no .
O4 H7C 3.2505 no .
O4 H23 3.5033 no .
O21 H32 2.6181 no .
O21 H37A 2.9184 no .
O21 H37C 3.1478 no .
O21 H44 2.1302 no .
O21 H46C 2.8682 no .
O22 H36C 2.5447 no .
O22 H37A 3.5950 no .
O22 H37C 2.7328 no .
O22 H50 2.3183 no .
O22 H52B 2.6848 no .
O22 H52C 3.5387 no .
O23 H2 2.6146 no .
O23 H3A 2.6967 no .
O23 H3B 3.4153 no .
O23 H21C 2.9764 no .
O23 H23 3.0926 no .
O23 H25 2.5627 no .
O34 H32 3.1141 no .
O34 H36A 2.6251 no .
O34 H36B 2.5252 no .
O34 H36C 3.2122 no .
O34 H37A 2.6871 no .
O34 H37B 2.6077 no .
O34 H37C 3.2620 no .
O34 H53 3.4066 no .
O53 H32 2.5938 no .
O53 H33A 2.7567 no .
O53 H33B 3.5128 no .
O53 H45B 2.8533 no .
O53 H53 3.1320 no .
O53 H55 2.5488 no .
O61 H66 2.3608 no .
N1 H3A 3.1488 no .
N1 H3B 2.8640 no .
N1 H6A 3.3429 no .
N1 H6B 2.6641 no .
N1 H6C 2.7253 no .
N1 H7A 2.6338 no .
N1 H7B 3.3508 no .
N1 H7C 2.8310 no .
N1 H14 2.5455 no .
N1 H20 3.4091 no .
N1 H23 2.5464 no .
N23 H2 2.6192 no .
N23 H3A 2.8378 no .
N23 H21C 2.9383 no .
N23 H25 2.5967 no .
N23 H29 2.6342 no .
N31 H33A 3.1338 no .
N31 H33B 2.8202 no .
N31 H36A 3.3450 no .
N31 H36B 2.6810 no .
N31 H36C 2.7227 no .
N31 H37A 2.6350 no .
N31 H37B 3.3553 no .
N31 H37C 2.8320 no .
N31 H44 3.4566 no .
N31 H50 2.5704 no .
N31 H53 2.5378 no .
N53 H32 2.6362 no .
N53 H33A 2.8761 no .
N53 H45B 2.9262 no .
N53 H55 2.5750 no .
N53 H59 2.6301 no .
N61 H62 2.6123 no .
N61 H66 2.6056 no .
C2 H7A 3.0723 no .
C2 H20 3.0182 no .
C3 H7A 2.8057 no .
C3 H7B 3.3846 no .
C3 H23 3.1604 no .
C5 H2 3.0662 no .
C5 H3A 3.1613 no .
C5 H3B 2.6910 no .
C5 H14 3.2163 no .
C6 H7A 3.3370 no .
C6 H7B 2.7483 no .
C6 H7C 2.6492 no .
C6 H14 2.8048 no .
C7 H2 3.5741 no .
C7 H3B 2.8910 no .
C7 H6A 2.6700 no .
C7 H6B 3.3379 no .
C7 H6C 2.7275 no .
C8 H2 3.1450 no .
C8 H10 3.2622 no .
C8 H12 3.2602 no .
C8 H14 2.6581 no .
C8 H16B 3.5046 no .
C8 H20 2.6958 no .
C8 H22C 3.3596 no .
C8 H23 2.9825 no .
C8 H29 3.5781 no .
C9 H15A 3.3601 no .
C9 H15B 2.6982 no .
C9 H15C 2.7236 no .
C9 H16A 2.7617 no .
C9 H16B 2.7187 no .
C9 H16C 3.3795 no .
C9 H23 3.0956 no .
C9 H29 3.4751 no .
C10 H12 3.2447 no .
C10 H14 3.2855 no .
C10 H15B 3.1851 no .
C10 H15C 2.6859 no .
C10 H16A 2.9274 no .
C10 H16B 3.4609 no .
C10 H17 2.6695 no .
C10 H18A 3.4205 no .
C10 H18C 3.0122 no .
C10 H29 3.3097 no .
C11 H18A 2.6392 no .
C11 H18B 3.3489 no .
C11 H18C 2.7665 no .
C11 H19A 2.8281 no .
C11 H19B 2.6771 no .
C11 H19C 3.3717 no .
C11 H29 3.2267 no .
C12 H10 3.2436 no .
C12 H17 3.2592 no .
C12 H18A 3.2772 no .
C12 H19A 2.8623 no .
C12 H19B 2.8215 no .
C12 H20 3.2780 no .
C12 H21B 2.6771 no .
C12 H21C 3.0129 no .
C12 H22A 2.8688 no .
C12 H22C 3.4812 no .
C12 H29 3.2119 no .
C13 H2 3.3317 no .
C13 H21A 3.3643 no .
C13 H21B 2.7719 no .
C13 H21C 2.6651 no .
C13 H22A 2.6735 no .
C13 H22B 3.3378 no .
C13 H22C 2.6734 no .
C13 H23 3.5650 no .
C13 H29 3.4068 no .
C14 H6B 3.3825 no .
C14 H6C 3.4341 no .
C14 H10 2.5940 no .
C14 H23 3.3138 no .
C15 H10 2.7645 no .
C15 H16A 2.7501 no .
C15 H16B 3.3760 no .
C15 H16C 2.7139 no .
C15 H23 3.2004 no .
C16 H10 3.0003 no .
C16 H15A 2.6982 no .
C16 H15B 3.3777 no .
C16 H15C 2.7604 no .
C17 H10 2.6721 no .
C17 H12 2.6998 no .
C18 H10 3.1311 no .
C18 H12 3.5810 no .
C18 H19A 2.6398 no .
C18 H19B 3.3563 no .
C18 H19C 2.7481 no .
C18 H28 3.1801 no .
C18 H29 3.5714 no .
C19 H12 2.5682 no .
C19 H18A 2.8085 no .
C19 H18B 2.5973 no .
C19 H18C 3.3433 no .
C20 H2 3.0081 no .
C20 H12 2.5688 no .
C21 H2 3.5332 no .
C21 H12 2.6021 no .
C21 H22A 2.7236 no .
C21 H22B 2.6661 no .
C21 H22C 3.3455 no .
C22 H12 3.0375 no .
C22 H21A 2.7298 no .
C22 H21B 2.6692 no .
C22 H21C 3.3413 no .
C23 H3A 2.5631 no .
C23 H3B 3.2977 no .
C23 H15B 3.3331 no .
C23 H20 3.5115 no .
C23 H21C 3.3591 no .
C23 H29 2.7520 no .
C24 H21C 3.3735 no .
C24 H23 2.5615 no .
C24 H26 3.2319 no .
C24 H28 3.2385 no .
C25 H27 3.2524 no .
C25 H29 3.2871 no .
C26 H28 3.2437 no .
C27 H25 3.2563 no .
C27 H29 3.2894 no .
C28 H18A 3.0975 no .
C28 H26 3.2442 no .
C29 H18A 3.3118 no .
C29 H21C 3.4549 no .
C29 H23 2.7265 no .
C29 H25 3.2849 no .
C29 H27 3.2837 no .
C32 H37A 3.0774 no .
C32 H44 3.0844 no .
C33 H37A 2.7705 no .
C33 H37B 3.3575 no .
C33 H53 3.1294 no .
C35 H32 3.1023 no .
C35 H33A 3.1286 no .
C35 H33B 2.6436 no .
C35 H50 3.2129 no .
C35 H53 3.5601 no .
C36 H37A 3.3599 no .
C36 H37B 2.7779 no .
C36 H37C 2.6751 no .
C36 H50 2.7920 no .
C37 H33B 2.8236 no .
C37 H36A 2.6907 no .
C37 H36B 3.3672 no .
C37 H36C 2.7477 no .
C38 H32 3.1533 no .
C38 H40 3.2620 no .
C38 H42 3.2390 no .
C38 H44 2.7094 no .
C38 H46C 3.4183 no .
C38 H50 2.6450 no .
C38 H52B 3.3987 no .
C38 H53 3.0684 no .
C38 H59 3.5972 no .
C39 H32 3.3332 no .
C39 H45A 2.7818 no .
C39 H45B 2.6634 no .
C39 H45C 3.3652 no .
C39 H46A 2.6928 no .
C39 H46B 3.3475 no .
C39 H46C 2.6774 no .
C39 H59 3.5072 no .
C40 H42 3.2165 no .
C40 H44 3.2793 no .
C40 H45A 2.7219 no .
C40 H45B 3.0533 no .
C40 H46A 2.8454 no .
C40 H46C 3.4297 no .
C40 H47 2.5870 no .
C40 H48B 3.2022 no .
C40 H59 3.3121 no .
C41 H48A 2.7370 no .
C41 H48B 2.6737 no .
C41 H48C 3.3499 no .
C41 H49A 2.6802 no .
C41 H49B 2.7988 no .
C41 H49C 3.3702 no .
C41 H59 3.2062 no .
C42 H40 3.2139 no .
C42 H47 3.2897 no .
C42 H48A 3.0797 no .
C42 H48B 3.5486 no .
C42 H49A 3.0458 no .
C42 H49B 2.8236 no .
C42 H50 3.2752 no .
C42 H51B 3.1765 no .
C42 H51C 2.6353 no .
C42 H52A 2.9357 no .
C42 H52B 3.3886 no .
C42 H59 3.1907 no .
C43 H51A 3.3549 no .
C43 H51B 2.7296 no .
C43 H51C 2.7154 no .
C43 H52A 2.7650 no .
C43 H52B 2.6426 no .
C43 H52C 3.3459 no .
C43 H53 3.1515 no .
C43 H59 3.4320 no .
C44 H32 3.0277 no .
C44 H40 2.5689 no .
C45 H32 3.4675 no .
C45 H40 2.6672 no .
C45 H46A 2.7029 no .
C45 H46B 2.6572 no .
C45 H46C 3.3338 no .
C46 H40 2.9787 no .
C46 H45A 2.6432 no .
C46 H45B 3.3324 no .
C46 H45C 2.7183 no .
C47 H40 2.6743 no .
C47 H42 2.6595 no .
C48 H40 3.4636 no .
C48 H42 3.2268 no .
C48 H49A 3.3483 no .
C48 H49B 2.6599 no .
C48 H49C 2.7213 no .
C48 H58 3.1905 no .
C48 H59 3.5043 no .
C49 H42 2.7196 no .
C49 H48A 2.6874 no .
C49 H48B 3.3533 no .
C49 H48C 2.6829 no .
C50 H36B 3.3956 no .
C50 H36C 3.3901 no .
C50 H42 2.5653 no .
C50 H53 3.3652 no .
C51 H36B 3.5643 no .
C51 H42 2.6657 no .
C51 H52A 2.7055 no .
C51 H52B 3.3705 no .
C51 H52C 2.7463 no .
C51 H53 3.2818 no .
C52 H42 3.0141 no .
C52 H51A 2.6807 no .
C52 H51B 3.3770 no .
C52 H51C 2.7536 no .
C53 H33A 2.5648 no .
C53 H33B 3.3194 no .
C53 H45B 3.3706 no .
C53 H51B 3.4197 no .
C53 H59 2.7381 no .
C54 H45B 3.4629 no .
C54 H53 2.5794 no .
C54 H56 3.2231 no .
C54 H58 3.2278 no .
C55 H57 3.2635 no .
C55 H59 3.2846 no .
C56 H58 3.2544 no .
C57 H55 3.2642 no .
C57 H59 3.2944 no .
C58 H48A 3.5306 no .
C58 H48B 3.2525 no .
C58 H56 3.2611 no .
C59 H48B 3.3817 no .
C59 H53 2.7113 no .
C59 H55 3.2844 no .
C59 H57 3.2825 no .
C61 H63 3.2622 no .
C61 H65 3.3425 no .
C62 H64 3.2656 no .
C62 H66 3.2469 no .
C63 H65 3.3192 no .
C64 H62 3.2816 no .
C64 H66 3.2000 no .
C65 H63 3.2978 no .
C66 H62 3.2678 no .
C66 H64 3.2057 no .
H2 H3A 2.6652 no .
H2 H3B 2.2527 no .
H2 H7A 3.0791 no .
H2 H20 2.1902 no .
H2 H21C 3.2143 no .
H2 H23 2.7869 no .
H3A H23 3.2225 no .
H3B H7A 2.4050 no .
H3B H7B 3.1719 no .
H6A H7A 3.5859 no .
H6A H7B 2.5560 no .
H6A H7C 2.8710 no .
H6B H7C 3.5621 no .
H6B H14 2.4857 no .
H6B H15A 3.3546 no .
H6B H15B 3.5082 no .
H6C H7A 3.5788 no .
H6C H7B 3.1072 no .
H6C H7C 2.5113 no .
H6C H14 2.4915 no .
H6C H16C 3.5835 no .
H10 H14 3.5379 no .
H10 H15A 3.5989 no .
H10 H15B 3.1698 no .
H10 H15C 2.2111 no .
H10 H16A 2.5186 no .
H10 H16B 3.4783 no .
H10 H17 2.5257 no .
H10 H18A 3.5407 no .
H10 H18C 2.6923 no .
H12 H17 3.5131 no .
H12 H18A 3.2921 no .
H12 H19A 2.2754 no .
H12 H19B 2.4527 no .
H12 H19C 3.5386 no .
H12 H20 3.5060 no .
H12 H21A 3.4998 no .
H12 H21B 2.0844 no .
H12 H21C 2.8644 no .
H12 H22A 2.5651 no .
H12 H22C 3.5876 no .
H14 H15A 2.3548 no .
H14 H15B 2.3391 no .
H14 H15C 2.8558 no .
H14 H16A 2.8656 no .
H14 H16B 2.3608 no .
H14 H16C 2.3565 no .
H14 H23 3.0841 no .
H15A H16A 2.9989 no .
H15A H16B 3.5850 no .
H15A H16C 2.5071 no .
H15B H16C 3.5917 no .
H15B H23 2.3896 no .
H15B H29 3.2527 no .
H15C H16A 2.6129 no .
H15C H16C 3.0379 no .
H17 H18A 2.8684 no .
H17 H18B 2.4375 no .
H17 H18C 2.3108 no .
H17 H19A 2.8548 no .
H17 H19B 2.4124 no .
H17 H19C 2.2985 no .
H18A H19A 2.5938 no .
H18A H19C 3.2083 no .
H18A H28 2.4281 no .
H18A H29 2.8812 no .
H18B H19A 2.7343 no .
H18B H19B 3.5354 no .
H18B H19C 2.4843 no .
H18C H19A 3.5775 no .
H18C H19C 3.5577 no .
H18C H28 3.1297 no .
H18C H29 3.5602 no .
H20 H21A 2.3245 no .
H20 H21B 2.8597 no .
H20 H21C 2.3891 no .
H20 H22A 2.8460 no .
H20 H22B 2.3513 no .
H20 H22C 2.3246 no .
H21A H22A 3.0741 no .
H21A H22B 2.5272 no .
H21A H22C 3.5968 no .
H21B H22A 2.5237 no .
H21B H22B 2.8970 no .
H21B H22C 3.5803 no .
H21C H22A 3.5872 no .
H21C H22B 3.5750 no .
H21C H29 3.2043 no .
H23 H29 2.3994 no .
H25 H26 2.3356 no .
H26 H27 2.3060 no .
H27 H28 2.3459 no .
H28 H29 2.3643 no .
H32 H33A 2.6455 no .
H32 H33B 2.2633 no .
H32 H37A 3.1263 no .
H32 H44 2.2557 no .
H32 H45B 3.1021 no .
H32 H53 2.8363 no .
H33A H53 3.2028 no .
H33B H37A 2.3337 no .
H33B H37B 3.1148 no .
H36A H37B 2.5840 no .
H36A H37C 2.8901 no .
H36B H37C 3.5897 no .
H36B H50 2.5164 no .
H36B H51A 3.3487 no .
H36B H51B 3.3733 no .
H36B H53 3.5493 no .
H36C H37A 3.5957 no .
H36C H37B 3.1307 no .
H36C H37C 2.5346 no .
H36C H50 2.4336 no .
H36C H52C 3.5762 no .
H40 H44 3.5136 no .
H40 H45A 2.1621 no .
H40 H45B 2.9477 no .
H40 H45C 3.5606 no .
H40 H46A 2.4875 no .
H40 H46C 3.4972 no .
H40 H47 2.3794 no .
H40 H48B 3.1308 no .
H42 H47 3.5687 no .
H42 H48A 2.8141 no .
H42 H49A 2.8923 no .
H42 H49B 2.2624 no .
H42 H50 3.5100 no .
H42 H51A 3.4989 no .
H42 H51B 3.0702 no .
H42 H51C 2.0869 no .
H42 H52A 2.5679 no .
H42 H52B 3.4632 no .
H42 H59 3.5578 no .
H44 H45A 2.8523 no .
H44 H45B 2.3890 no .
H44 H45C 2.3096 no .
H44 H46A 2.8535 no .
H44 H46B 2.3532 no .
H44 H46C 2.3402 no .
H45A H46A 2.4875 no .
H45A H46B 2.8764 no .
H45A H46C 3.5547 no .
H45B H46A 3.5679 no .
H45B H46B 3.5706 no .
H45B H59 3.4223 no .
H45C H46A 3.0570 no .
H45C H46B 2.5190 no .
H45C H46C 3.5881 no .
H47 H48A 2.8578 no .
H47 H48B 2.3665 no .
H47 H48C 2.3373 no .
H47 H49A 2.4109 no .
H47 H49B 2.8715 no .
H47 H49C 2.3326 no .
H48A H49A 3.5636 no .
H48A H49B 2.4732 no .
H48A H49C 3.0190 no .
H48A H58 2.7730 no .
H48A H59 3.2632 no .
H48B H49B 3.5639 no .
H48B H58 2.7393 no .
H48B H59 2.9983 no .
H48C H49A 3.5899 no .
H48C H49B 2.9211 no .
H48C H49C 2.5343 no .
H50 H51A 2.3576 no .
H50 H51B 2.3311 no .
H50 H51C 2.8524 no .
H50 H52A 2.8807 no .
H50 H52B 2.4105 no .
H50 H52C 2.3505 no .
H50 H53 3.1451 no .
H51A H52A 2.9209 no .
H51A H52B 3.5871 no .
H51A H52C 2.5315 no .
H51B H53 2.4792 no .
H51B H59 3.2379 no .
H51C H52A 2.5657 no .
H51C H52C 3.0903 no .
H53 H59 2.3927 no .
H55 H56 2.3526 no .
H56 H57 2.3248 no .
H57 H58 2.3508 no .
H58 H59 2.3473 no .
H62 H63 2.3567 no .
H63 H64 2.3092 no .
H64 H65 2.3635 no .
H65 H66 2.3594 no .
S1 H27 3.3977 no 1_565
S21 H49C 3.1098 no 4_657
S21 H57 3.2296 no 1_565
O1 H26 3.0668 no 1_565
O1 H27 3.0964 no 1_565
O1 H65 3.3580 no 3_545
O1 H66 3.1372 no 3_545
O2 H19C 2.7208 no 4_656
O2 H21A 3.1135 no 3_455
O2 H21B 3.1346 no 3_455
O2 H21C 3.4897 no 3_455
O2 H26 3.5587 no 1_565
O2 H27 2.7584 no 1_565
O4 H36A 3.5817 no 3_445
O4 H55 2.5274 no .
O4 H56 3.3827 no .
O4 H64 3.1526 no 1_545
O4 H65 3.5603 no 1_545
O21 H49C 2.9113 no 4_657
O21 H51A 3.3848 no 3_455
O21 H56 3.4466 no 1_565
O21 H57 2.8690 no 1_565
O21 H62 3.5464 no .
O21 H63 3.3940 no .
O22 H45A 3.3658 no 3_555
O22 H45B 3.4944 no 3_555
O22 H45C 3.1791 no 3_555
O22 H49C 2.8499 no 4_657
O22 H57 2.6343 no 1_565
O23 H6A 2.5718 no 3_545
O23 H6C 3.0564 no 3_545
O23 H37B 2.4520 no 1_545
O34 H25 2.4052 no 1_565
O34 H64 3.1423 no 3_545
O53 H7B 2.6359 no .
O53 H36A 2.7074 no 3_445
O53 H36C 2.7677 no 3_445
O61 H2 3.0526 no 3_455
O61 H6A 3.1933 no .
O61 H6C 3.4598 no .
O61 H7B 3.0223 no .
O61 H7C 2.9753 no .
O61 H20 3.4463 no 3_455
O61 H21A 3.0072 no 3_455
O61 H21C 3.3834 no 3_455
O61 H33A 3.2452 no .
O61 H33B 3.2305 no .
N23 H6A 3.4813 no 3_545
N23 H37B 3.1845 no 1_545
N53 H7B 3.1475 no .
N53 H36C 3.5541 no 3_445
N61 H2 3.3376 no 3_455
N61 H3B 2.9705 no 3_455
N61 H32 3.4793 no .
N61 H33A 3.4074 no .
N61 H33B 3.0441 no .
N61 H37B 3.4438 no 3_445
C3 H37B 3.1812 no 1_545
C3 H55 3.0845 no .
C3 H56 3.2766 no .
C5 H55 3.3149 no .
C6 H25 3.3155 no 3_455
C6 H36A 3.5843 no 3_445
C7 H26 3.2496 no 1_565
C7 H33A 3.0395 no .
C7 H55 3.1537 no .
C8 H18B 3.0334 no 4_656
C9 H18B 3.2539 no 4_656
C10 H16A 3.4529 no 2_656
C10 H18B 3.3173 no 4_656
C11 H18B 3.2947 no 4_656
C12 H18B 3.1928 no 4_656
C13 H18B 3.0863 no 4_656
C15 H17 3.3608 no 2_656
C15 H22C 2.9841 no 3_445
C16 H16A 3.1755 no 2_656
C16 H19A 3.5114 no 3_455
C16 H19A 3.4792 no 4_656
C16 H19C 3.4802 no 4_656
C17 H27 3.4959 no 4_656
C17 H28 3.4886 no 4_656
C19 H16B 3.0454 no 4_646
C19 H21B 3.3668 no 2_756
C19 H27 3.1312 no 4_656
C19 H28 3.2089 no 4_656
C20 H66 3.3777 no 3_545
C21 H6C 3.2961 no 3_545
C22 H15B 3.2365 no 3_555
C22 H15C 3.4516 no 3_555
C24 H6A 3.5635 no 3_545
C24 H6C 3.5542 no 3_545
C25 H6A 3.1953 no 3_545
C25 H6B 3.0662 no 3_545
C25 H6C 3.5993 no 3_545
C25 H33B 3.5587 no 1_545
C26 H6B 3.3612 no 3_545
C26 H7C 3.2699 no 1_545
C26 H15A 3.3790 no 3_545
C26 H21A 3.5326 no 3_445
C27 H15A 2.8958 no 3_545
C27 H17 3.4558 no 4_646
C27 H19C 3.2704 no 4_646
C27 H21A 3.2297 no 3_445
C27 H22B 3.4710 no 3_445
C28 H15A 3.3614 no 3_545
C28 H16C 3.1083 no 3_545
C28 H17 3.4938 no 4_646
C28 H19B 3.3429 no 4_646
C28 H22A 3.5868 no 3_445
C28 H22B 2.9254 no 3_445
C29 H16C 3.3163 no 3_545
C29 H22B 3.0520 no 3_445
C33 H7B 3.5464 no .
C33 H25 3.0091 no 1_565
C35 H25 3.3800 no 1_565
C36 H6A 3.5929 no 3_555
C36 H55 2.9597 no 3_555
C36 H64 3.4231 no 3_545
C37 H3A 2.8533 no 1_565
C37 H25 3.4786 no 1_565
C37 H56 2.9961 no 1_565
C38 H48C 2.9859 no 4_657
C38 H49C 3.4411 no 4_657
C39 H48C 3.2438 no 4_657
C40 H48C 3.2830 no 4_657
C41 H48C 3.1724 no 4_657
C42 H48C 3.0107 no 4_657
C43 H48C 2.9228 no 4_657
C44 H62 3.4734 no .
C45 H52B 3.5522 no 3_445
C45 H58 3.5471 no 3_455
C45 H62 3.5682 no .
C46 H48A 3.3735 no 3_455
C46 H49B 3.5960 no 4_657
C46 H51C 3.2864 no 3_455
C46 H58 3.2627 no 3_455
C47 H52B 3.5823 no 4_647
C48 H49A 3.5728 no 4_647
C48 H52B 3.4726 no 4_647
C49 H46C 3.1910 no 4_647
C49 H51A 3.5998 no 2_757
C49 H51C 3.3365 no 2_757
C49 H57 3.2596 no 4_657
C49 H58 3.4174 no 4_657
C51 H46C 3.3348 no 3_545
C51 H63 3.1354 no 3_545
C52 H45A 3.5633 no 3_555
C52 H48B 3.5434 no 3_555
C52 H48C 3.5184 no 4_657
C53 H63 3.4935 no 3_545
C54 H36C 3.5579 no 3_445
C55 H3B 3.1693 no .
C55 H7B 3.2962 no .
C55 H36A 3.2561 no 3_445
C55 H36B 3.0121 no 3_445
C55 H36C 3.3396 no 3_445
C56 H3A 3.4549 no .
C56 H3B 3.3829 no .
C56 H36B 3.4047 no 3_445
C56 H37A 3.5417 no 1_545
C56 H37C 3.0331 no 1_545
C56 H51A 2.9617 no 3_445
C57 H37C 3.1793 no 1_545
C57 H45C 3.0917 no 3_545
C57 H49A 3.2907 no 4_647
C57 H49C 3.4226 no 4_647
C57 H51A 2.8194 no 3_445
C58 H45C 3.1071 no 3_545
C58 H46B 2.9676 no 3_545
C58 H49A 3.1107 no 4_647
C58 H51A 3.4433 no 3_445
C58 H52C 3.2692 no 3_445
C59 H46B 3.4023 no 3_545
C59 H52C 3.2508 no 3_445
C61 H2 3.5244 no 3_455
C61 H3B 2.9804 no 3_455
C61 H32 3.4332 no .
C61 H33B 2.7809 no .
C62 H3B 3.4697 no 3_455
C62 H32 3.0795 no .
C62 H33B 3.2036 no .
C62 H44 3.4101 no .
C63 H37A 3.4818 no .
C63 H51B 3.2542 no 3_455
C63 H53 3.3604 no 3_455
C64 H36B 3.5182 no 3_455
C64 H37A 3.5618 no .
C64 H56 3.5906 no 1_565
C65 H7A 3.4483 no 3_455
C66 H2 3.2210 no 3_455
C66 H3B 3.3516 no 3_455
C66 H7A 3.4737 no 3_455
C66 H20 3.4037 no 3_455
C66 H33B 3.1690 no .
H2 O61 3.0526 no 3_545
H2 N61 3.3376 no 3_545
H2 C61 3.5244 no 3_545
H2 C66 3.2210 no 3_545
H2 H66 2.7418 no 3_545
H3A C37 2.8533 no 1_545
H3A C56 3.4549 no .
H3A H37A 2.8062 no 1_545
H3A H37B 2.2903 no 1_545
H3A H37C 3.0255 no 1_545
H3A H55 3.3809 no .
H3A H56 2.8497 no .
H3B N61 2.9705 no 3_545
H3B C55 3.1693 no .
H3B C56 3.3829 no .
H3B C61 2.9804 no 3_545
H3B C62 3.4697 no 3_545
H3B C66 3.3516 no 3_545
H3B H37B 3.3688 no 1_545
H3B H55 2.8382 no .
H3B H56 3.2068 no .
H3B H66 3.5077 no 3_545
H6A O23 2.5718 no 3_455
H6A O61 3.1933 no .
H6A N23 3.4813 no 3_455
H6A C24 3.5635 no 3_455
H6A C25 3.1953 no 3_455
H6A C36 3.5929 no 3_445
H6A H25 2.8186 no 3_455
H6A H36A 2.7061 no 3_445
H6B C25 3.0662 no 3_455
H6B C26 3.3612 no 3_455
H6B H25 3.0227 no 3_455
H6B H26 3.5308 no 3_455
H6B H65 3.2655 no 1_545
H6C O23 3.0564 no 3_455
H6C O61 3.4598 no .
H6C C21 3.2961 no 3_455
H6C C24 3.5542 no 3_455
H6C C25 3.5993 no 3_455
H6C H21A 3.1349 no 3_455
H6C H21B 3.5720 no 3_455
H6C H21C 2.7105 no 3_455
H7A C65 3.4483 no 3_545
H7A C66 3.4737 no 3_545
H7A H26 3.0958 no 1_565
H7A H33A 3.0675 no .
H7A H55 3.2784 no .
H7B O53 2.6359 no .
H7B O61 3.0223 no .
H7B N53 3.1475 no .
H7B C33 3.5464 no .
H7B C55 3.2962 no .
H7B H33A 2.5914 no .
H7B H36A 3.2197 no 3_445
H7B H55 2.5280 no .
H7C O61 2.9753 no .
H7C C26 3.2699 no 1_565
H7C H21A 3.2548 no 3_455
H7C H26 2.5521 no 1_565
H7C H33A 2.9612 no .
H10 H10 3.2265 no 2_656
H10 H15C 3.1786 no 2_656
H10 H16A 2.8730 no 2_656
H12 H16B 3.5039 no 3_545
H12 H19B 3.5700 no 2_756
H15A C26 3.3790 no 3_455
H15A C27 2.8958 no 3_455
H15A C28 3.3614 no 3_455
H15A H17 2.9241 no 2_656
H15A H22C 3.0314 no 3_445
H15A H27 2.7979 no 3_455
H15A H28 3.5715 no 3_455
H15B C22 3.2365 no 3_445
H15B H22B 2.9638 no 3_445
H15B H22C 2.6606 no 3_445
H15B H65 3.5833 no 1_545
H15C C22 3.4516 no 3_445
H15C H10 3.1786 no 2_656
H15C H17 2.9010 no 2_656
H15C H18C 3.3713 no 2_656
H15C H22A 3.5620 no 3_445
H15C H22B 3.5387 no 3_445
H15C H22C 2.7627 no 3_445
H16A C10 3.4529 no 2_656
H16A C16 3.1755 no 2_656
H16A H10 2.8730 no 2_656
H16A H16A 2.2719 no 2_656
H16A H16B 3.3339 no 2_656
H16A H18A 3.5341 no 3_455
H16A H19A 3.2918 no 3_455
H16A H19A 3.4112 no 4_656
H16B C19 3.0454 no 4_656
H16B H12 3.5039 no 3_455
H16B H16A 3.3339 no 2_656
H16B H19A 3.2216 no 3_455
H16B H19A 2.6938 no 4_656
H16B H19B 3.5881 no 4_656
H16B H19C 2.5358 no 4_656
H16B H21B 2.8750 no 3_455
H16B H21C 3.5381 no 3_455
H16C C28 3.1083 no 3_455
H16C C29 3.3163 no 3_455
H16C H18A 2.9818 no 3_455
H16C H19A 3.4403 no 3_455
H16C H21B 3.4976 no 3_455
H16C H21C 3.5345 no 3_455
H16C H28 3.1053 no 3_455
H16C H29 3.4522 no 3_455
H17 C15 3.3608 no 2_656
H17 C27 3.4558 no 4_656
H17 C28 3.4938 no 4_656
H17 H15A 2.9241 no 2_656
H17 H15C 2.9010 no 2_656
H17 H27 2.8885 no 4_656
H17 H28 2.9637 no 4_656
H18A H16A 3.5341 no 3_545
H18A H16C 2.9818 no 3_545
H18B C8 3.0334 no 4_646
H18B C9 3.2539 no 4_646
H18B C10 3.3173 no 4_646
H18B C11 3.2947 no 4_646
H18B C12 3.1928 no 4_646
H18B C13 3.0862 no 4_646
H18B H22A 3.4963 no 4_646
H18B H22C 3.1434 no 4_646
H18C H15C 3.3713 no 2_656
H18C H22A 3.3192 no 4_646
H18C H22C 3.3083 no 4_646
H19A C16 3.5114 no 3_545
H19A C16 3.4792 no 4_646
H19A H16A 3.2918 no 3_545
H19A H16A 3.4112 no 4_646
H19A H16B 3.2216 no 3_545
H19A H16B 2.6938 no 4_646
H19A H16C 3.4403 no 3_545
H19A H19A 3.0077 no 2_756
H19A H21B 3.5718 no 2_756
H19B C28 3.3429 no 4_656
H19B H12 3.5700 no 2_756
H19B H16B 3.5881 no 4_646
H19B H21B 3.1202 no 2_756
H19B H22A 3.2077 no 2_756
H19B H27 3.1590 no 4_656
H19B H28 2.5993 no 4_656
H19C O2 2.7208 no 4_646
H19C C16 3.4802 no 4_646
H19C C27 3.2704 no 4_656
H19C H16B 2.5358 no 4_646
H19C H21B 2.8969 no 2_756
H19C H27 2.4827 no 4_656
H19C H28 3.2282 no 4_656
H20 O61 3.4463 no 3_545
H20 C66 3.4037 no 3_545
H20 H66 2.5254 no 3_545
H21A O2 3.1135 no 3_545
H21A O61 3.0072 no 3_545
H21A C26 3.5326 no 3_555
H21A C27 3.2297 no 3_555
H21A H6C 3.1349 no 3_545
H21A H7C 3.2548 no 3_545
H21A H27 3.2041 no 3_555
H21A H66 3.3301 no 3_545
H21B O2 3.1346 no 3_545
H21B C19 3.3668 no 2_756
H21B H6C 3.5720 no 3_545
H21B H16B 2.8750 no 3_545
H21B H16C 3.4976 no 3_545
H21B H19A 3.5718 no 2_756
H21B H19B 3.1202 no 2_756
H21B H19C 2.8969 no 2_756
H21B H27 3.5002 no 3_555
H21C O2 3.4897 no 3_545
H21C O61 3.3834 no 3_545
H21C H6C 2.7105 no 3_545
H21C H16B 3.5381 no 3_545
H21C H16C 3.5345 no 3_545
H22A C28 3.5868 no 3_555
H22A H15C 3.5620 no 3_555
H22A H18B 3.4963 no 4_656
H22A H18C 3.3192 no 4_656
H22A H19B 3.2077 no 2_756
H22A H28 3.2579 no 3_555
H22B C27 3.4710 no 3_555
H22B C28 2.9254 no 3_555
H22B C29 3.0520 no 3_555
H22B H15B 2.9638 no 3_555
H22B H15C 3.5387 no 3_555
H22B H28 3.0380 no 3_555
H22B H29 3.2508 no 3_555
H22B H66 3.4139 no 3_545
H22C C15 2.9841 no 3_555
H22C H15A 3.0314 no 3_555
H22C H15B 2.6606 no 3_555
H22C H15C 2.7627 no 3_555
H22C H18B 3.1434 no 4_656
H22C H18C 3.3083 no 4_656
H23 H65 3.5147 no 1_545
H25 O34 2.4052 no 1_545
H25 C6 3.3155 no 3_545
H25 C33 3.0091 no 1_545
H25 C35 3.3800 no 1_545
H25 C37 3.4786 no 1_545
H25 H6A 2.8186 no 3_545
H25 H6B 3.0227 no 3_545
H25 H33A 3.1402 no 1_545
H25 H33B 2.9313 no 1_545
H25 H37B 2.9236 no 1_545
H26 O1 3.0668 no 1_545
H26 O2 3.5587 no 1_545
H26 C7 3.2496 no 1_545
H26 H6B 3.5308 no 3_545
H26 H7A 3.0958 no 1_545
H26 H7C 2.5521 no 1_545
H26 H33A 3.2675 no 1_545
H26 H65 3.3281 no 3_535
H27 S1 3.3977 no 1_545
H27 O1 3.0964 no 1_545
H27 O2 2.7584 no 1_545
H27 C17 3.4959 no 4_646
H27 C19 3.1312 no 4_646
H27 H15A 2.7979 no 3_545
H27 H17 2.8885 no 4_646
H27 H19B 3.1590 no 4_646
H27 H19C 2.4827 no 4_646
H27 H21A 3.2041 no 3_445
H27 H21B 3.5002 no 3_445
H28 C17 3.4886 no 4_646
H28 C19 3.2089 no 4_646
H28 H15A 3.5715 no 3_545
H28 H16C 3.1053 no 3_545
H28 H17 2.9637 no 4_646
H28 H19B 2.5993 no 4_646
H28 H19C 3.2282 no 4_646
H28 H22A 3.2579 no 3_445
H28 H22B 3.0380 no 3_445
H29 H16C 3.4522 no 3_545
H29 H22B 3.2508 no 3_445
H32 N61 3.4793 no .
H32 C61 3.4332 no .
H32 C62 3.0795 no .
H32 H62 2.7713 no .
H33A O61 3.2452 no .
H33A N61 3.4074 no .
H33A C7 3.0395 no .
H33A H7A 3.0675 no .
H33A H7B 2.5914 no .
H33A H7C 2.9612 no .
H33A H25 3.1402 no 1_565
H33A H26 3.2675 no 1_565
H33B O61 3.2305 no .
H33B N61 3.0441 no .
H33B C25 3.5587 no 1_565
H33B C61 2.7809 no .
H33B C62 3.2036 no .
H33B C66 3.1690 no .
H33B H25 2.9313 no 1_565
H33B H62 3.5384 no .
H33B H66 3.4601 no .
H36A O4 3.5817 no 3_555
H36A O53 2.7074 no 3_555
H36A C6 3.5843 no 3_555
H36A C55 3.2561 no 3_555
H36A H6A 2.7061 no 3_555
H36A H7B 3.2197 no 3_555
H36A H55 2.6068 no 3_555
H36A H64 3.4888 no 3_545
H36B C55 3.0121 no 3_555
H36B C56 3.4047 no 3_555
H36B C64 3.5182 no 3_545
H36B H55 2.6800 no 3_555
H36B H56 3.3843 no 3_555
H36B H63 3.4150 no 3_545
H36B H64 2.6836 no 3_545
H36C O53 2.7677 no 3_555
H36C N53 3.5541 no 3_555
H36C C54 3.5579 no 3_555
H36C C55 3.3396 no 3_555
H36C H45B 3.1608 no 3_555
H36C H55 3.1172 no 3_555
H37A C56 3.5417 no 1_565
H37A C63 3.4818 no .
H37A C64 3.5618 no .
H37A H3A 2.8062 no 1_565
H37A H56 2.6953 no 1_565
H37B O23 2.4520 no 1_565
H37B N23 3.1845 no 1_565
H37B N61 3.4438 no 3_555
H37B C3 3.1812 no 1_565
H37B H3A 2.2903 no 1_565
H37B H3B 3.3688 no 1_565
H37B H25 2.9236 no 1_565
H37B H56 3.3498 no 1_565
H37C C56 3.0331 no 1_565
H37C C57 3.1793 no 1_565
H37C H3A 3.0255 no 1_565
H37C H56 2.5247 no 1_565
H37C H57 2.8152 no 1_565
H40 H46A 3.5922 no 2_657
H42 H48C 3.5225 no 4_657
H44 C62 3.4101 no .
H44 H62 2.6834 no .
H45A O22 3.3658 no 3_445
H45A C52 3.5633 no 3_445
H45A H47 3.0035 no 2_657
H45A H52B 2.8637 no 3_445
H45A H52C 3.3717 no 3_445
H45A H58 3.5478 no 3_455
H45B O22 3.4944 no 3_445
H45B H36C 3.1608 no 3_445
H45B H52B 3.4453 no 3_445
H45B H52C 3.3139 no 3_445
H45C O22 3.1791 no 3_445
H45C C57 3.0917 no 3_455
H45C C58 3.1071 no 3_455
H45C H57 2.8499 no 3_455
H45C H58 2.8661 no 3_455
H45C H62 3.0201 no .
H46A H40 3.5922 no 2_657
H46A H46A 2.9373 no 2_657
H46A H48A 3.0857 no 3_455
H46A H58 3.3963 no 3_455
H46B C58 2.9676 no 3_455
H46B C59 3.4023 no 3_455
H46B H48A 2.8956 no 3_455
H46B H51B 3.3481 no 3_455
H46B H51C 3.0991 no 3_455
H46B H58 2.4075 no 3_455
H46B H59 3.2801 no 3_455
H46C C49 3.1910 no 4_657
H46C C51 3.3348 no 3_455
H46C H49B 2.6860 no 4_657
H46C H49C 2.8052 no 4_657
H46C H51A 3.5720 no 3_455
H46C H51B 3.3831 no 3_455
H46C H51C 2.6008 no 3_455
H47 H45A 3.0035 no 2_657
H47 H52B 2.8710 no 4_647
H48A C46 3.3735 no 3_545
H48A H46A 3.0857 no 3_545
H48A H46B 2.8956 no 3_545
H48B C52 3.5434 no 3_445
H48B H49A 3.1150 no 4_647
H48B H52A 3.2957 no 3_445
H48B H52B 3.5109 no 4_647
H48B H52C 2.9941 no 3_445
H48C C38 2.9859 no 4_647
H48C C39 3.2438 no 4_647
H48C C40 3.2830 no 4_647
H48C C41 3.1724 no 4_647
H48C C42 3.0107 no 4_647
H48C C43 2.9228 no 4_647
H48C C52 3.5184 no 4_647
H48C H42 3.5225 no 4_647
H48C H49A 3.4191 no 4_647
H48C H52A 3.4994 no 4_647
H48C H52B 2.9043 no 4_647
H49A C48 3.5728 no 4_657
H49A C57 3.2907 no 4_657
H49A C58 3.1107 no 4_657
H49A H48B 3.1150 no 4_657
H49A H48C 3.4191 no 4_657
H49A H51A 3.3057 no 2_757
H49A H51C 3.3339 no 2_757
H49A H52A 3.3415 no 2_757
H49A H52C 3.5418 no 2_757
H49A H57 2.9370 no 4_657
H49A H58 2.5804 no 4_657
H49B C46 3.5960 no 4_647
H49B H46C 2.6860 no 4_647
H49B H51A 3.5340 no 2_757
H49B H51C 2.8433 no 2_757
H49B H52A 3.4742 no 2_757
H49C S21 3.1098 no 4_647
H49C O21 2.9113 no 4_647
H49C O22 2.8499 no 4_647
H49C C38 3.4411 no 4_647
H49C C57 3.4226 no 4_657
H49C H46C 2.8052 no 4_647
H49C H51A 3.3700 no 2_757
H49C H51C 3.2976 no 2_757
H49C H57 2.6903 no 4_657
H49C H58 3.5014 no 4_657
H51A O21 3.3848 no 3_545
H51A C49 3.5998 no 2_757
H51A C56 2.9617 no 3_555
H51A C57 2.8194 no 3_555
H51A C58 3.4433 no 3_555
H51A H46C 3.5720 no 3_545
H51A H49A 3.3057 no 2_757
H51A H49B 3.5340 no 2_757
H51A H49C 3.3700 no 2_757
H51A H56 3.1037 no 3_555
H51A H57 2.8790 no 3_555
H51A H63 3.1628 no 3_545
H51B C63 3.2542 no 3_545
H51B H46B 3.3481 no 3_545
H51B H46C 3.3831 no 3_545
H51B H63 2.3046 no 3_545
H51C C46 3.2864 no 3_545
H51C C49 3.3365 no 2_757
H51C H46B 3.0991 no 3_545
H51C H46C 2.6008 no 3_545
H51C H49A 3.3339 no 2_757
H51C H49B 2.8433 no 2_757
H51C H49C 3.2976 no 2_757
H52A H48B 3.2957 no 3_555
H52A H48C 3.4994 no 4_657
H52A H49A 3.3415 no 2_757
H52A H49B 3.4742 no 2_757
H52A H52A 2.9170 no 2_757
H52B C45 3.5522 no 3_555
H52B C47 3.5823 no 4_657
H52B C48 3.4726 no 4_657
H52B H45A 2.8637 no 3_555
H52B H45B 3.4453 no 3_555
H52B H47 2.8710 no 4_657
H52B H48B 3.5109 no 4_657
H52B H48C 2.9043 no 4_657
H52C C58 3.2692 no 3_555
H52C C59 3.2508 no 3_555
H52C H45A 3.3717 no 3_555
H52C H45B 3.3139 no 3_555
H52C H48B 2.9941 no 3_555
H52C H49A 3.5418 no 2_757
H52C H58 3.5181 no 3_555
H52C H59 3.4660 no 3_555
H53 C63 3.3604 no 3_545
H53 H63 2.7663 no 3_545
H55 O4 2.5274 no .
H55 C3 3.0845 no .
H55 C5 3.3149 no .
H55 C7 3.1537 no .
H55 C36 2.9597 no 3_445
H55 H3A 3.3809 no .
H55 H3B 2.8382 no .
H55 H7A 3.2784 no .
H55 H7B 2.5280 no .
H55 H36A 2.6068 no 3_445
H55 H36B 2.6800 no 3_445
H55 H36C 3.1172 no 3_445
H56 O4 3.3827 no .
H56 O21 3.4466 no 1_545
H56 C3 3.2766 no .
H56 C37 2.9961 no 1_545
H56 C64 3.5906 no 1_545
H56 H3A 2.8497 no .
H56 H3B 3.2068 no .
H56 H36B 3.3843 no 3_445
H56 H37A 2.6953 no 1_545
H56 H37B 3.3498 no 1_545
H56 H37C 2.5247 no 1_545
H56 H51A 3.1037 no 3_445
H56 H63 3.4515 no 1_545
H56 H64 3.2245 no 1_545
H57 S21 3.2296 no 1_545
H57 O21 2.8690 no 1_545
H57 O22 2.6343 no 1_545
H57 C49 3.2596 no 4_647
H57 H37C 2.8152 no 1_545
H57 H45C 2.8499 no 3_545
H57 H49A 2.9370 no 4_647
H57 H49C 2.6903 no 4_647
H57 H51A 2.8790 no 3_445
H58 C45 3.5471 no 3_545
H58 C46 3.2627 no 3_545
H58 C49 3.4174 no 4_647
H58 H45A 3.5478 no 3_545
H58 H45C 2.8661 no 3_545
H58 H46A 3.3963 no 3_545
H58 H46B 2.4075 no 3_545
H58 H49A 2.5804 no 4_647
H58 H49C 3.5014 no 4_647
H58 H52C 3.5181 no 3_445
H59 H46B 3.2801 no 3_545
H59 H52C 3.4660 no 3_445
H62 O21 3.5464 no .
H62 C44 3.4734 no .
H62 C45 3.5682 no .
H62 H32 2.7713 no .
H62 H33B 3.5384 no .
H62 H44 2.6834 no .
H62 H45C 3.0201 no .
H63 O21 3.3940 no .
H63 C51 3.1354 no 3_455
H63 C53 3.4935 no 3_455
H63 H36B 3.4150 no 3_455
H63 H51A 3.1628 no 3_455
H63 H51B 2.3046 no 3_455
H63 H53 2.7663 no 3_455
H63 H56 3.4515 no 1_565
H64 O4 3.1526 no 1_565
H64 O34 3.1423 no 3_455
H64 C36 3.4231 no 3_455
H64 H36A 3.4888 no 3_455
H64 H36B 2.6836 no 3_455
H64 H56 3.2245 no 1_565
H65 O1 3.3580 no 3_455
H65 O4 3.5603 no 1_565
H65 H6B 3.2655 no 1_565
H65 H15B 3.5833 no 1_565
H65 H23 3.5147 no 1_565
H65 H26 3.3281 no 3_465
H66 O1 3.1372 no 3_455
H66 C20 3.3777 no 3_455
H66 H2 2.7418 no 3_455
H66 H3B 3.5077 no 3_455
H66 H20 2.5254 no 3_455
H66 H21A 3.3301 no 3_455
H66 H22B 3.4139 no 3_455
H66 H33B 3.4601 no .

loop_
_geom_torsion_atom_site_label_1
_geom_torsion_atom_site_label_2
_geom_torsion_atom_site_label_3
_geom_torsion_atom_site_label_4
_geom_torsion
_geom_torsion_publ_flag
O1 S1 N1 C2 -52.9(5) no
O1 S1 N1 C5 84.8(5) no
O1 S1 C8 C9 -163.4(5) no
O1 S1 C8 C13 12.1(6) no
O2 S1 N1 C2 178.6(4) no
O2 S1 N1 C5 -43.7(5) no
O2 S1 C8 C9 -35.0(6) no
O2 S1 C8 C13 140.5(5) no
N1 S1 C8 C9 77.7(5) no
N1 S1 C8 C13 -106.8(5) no
C8 S1 N1 C2 64.2(4) no
C8 S1 N1 C5 -158.1(4) no
O21 S21 N31 C32 -52.1(5) no
O21 S21 N31 C35 85.6(5) no
O21 S21 C38 C39 12.3(6) no
O21 S21 C38 C43 -163.7(4) no
O22 S21 N31 C32 -179.9(4) no
O22 S21 N31 C35 -42.2(5) no
O22 S21 C38 C39 139.8(5) no
O22 S21 C38 C43 -36.2(6) no
N31 S21 C38 C39 -107.5(5) no
N31 S21 C38 C43 76.5(5) no
C38 S21 N31 C32 66.3(4) no
C38 S21 N31 C35 -155.9(4) no
C3 O4 C5 N1 38.9(6) no
C3 O4 C5 C6 155.2(5) no
C3 O4 C5 C7 -81.8(7) no
C5 O4 C3 C2 -39.4(7) no
C33 O34 C35 N31 38.2(6) no
C33 O34 C35 C36 155.8(5) no
C33 O34 C35 C37 -80.7(6) no
C35 O34 C33 C32 -40.4(7) no
S1 N1 C2 C3 143.4(4) no
S1 N1 C2 C23 -94.1(6) no
S1 N1 C5 O4 -164.1(4) no
S1 N1 C5 C6 83.1(6) no
S1 N1 C5 C7 -44.4(7) no
C2 N1 C5 O4 -23.5(6) no
C2 N1 C5 C6 -136.3(5) no
C2 N1 C5 C7 96.3(6) no
C5 N1 C2 C3 1.0(7) no
C5 N1 C2 C23 123.4(5) no
O23 N23 C23 C2 4.3(10) no
O23 N23 C24 C25 38.5(8) no
O23 N23 C24 C29 -138.8(6) no
C23 N23 C24 C25 -140.1(6) no
C23 N23 C24 C29 42.6(9) no
C24 N23 C23 C2 -177.2(5) no
S21 N31 C32 C33 142.4(4) no
S21 N31 C32 C53 -97.9(5) no
S21 N31 C35 O34 -161.9(4) no
S21 N31 C35 C36 83.0(6) no
S21 N31 C35 C37 -43.7(7) no
C32 N31 C35 O34 -21.6(6) no
C32 N31 C35 C36 -136.7(5) no
C32 N31 C35 C37 96.6(6) no
C35 N31 C32 C33 -0.8(6) no
C35 N31 C32 C53 118.9(5) no
O53 N53 C53 C32 4.7(10) no
O53 N53 C54 C55 37.0(8) no
O53 N53 C54 C59 -140.4(6) no
C53 N53 C54 C55 -141.1(6) no
C53 N53 C54 C59 41.6(9) no
C54 N53 C53 C32 -177.3(5) no
O61 N61 C61 C62 -165.4(8) no
O61 N61 C61 C66 18.6(13) no
N1 C2 C3 O4 21.8(7) no
N1 C2 C23 N23 171.7(6) no
C3 C2 C23 N23 -72.4(8) no
C23 C2 C3 O4 -98.9(7) no
S1 C8 C9 C10 167.4(4) no
S1 C8 C9 C14 -16.5(9) no
S1 C8 C13 C12 -168.8(4) no
S1 C8 C13 C20 12.7(10) no
C9 C8 C13 C12 6.5(10) no
C9 C8 C13 C20 -172.0(6) no
C13 C8 C9 C10 -8.1(10) no
C13 C8 C9 C14 168.0(6) no
C8 C9 C10 C11 3.4(11) no
C8 C9 C14 C15 -123.0(7) no
C8 C9 C14 C16 111.3(7) no
C10 C9 C14 C15 53.0(8) no
C10 C9 C14 C16 -72.7(8) no
C14 C9 C10 C11 -173.0(6) no
C9 C10 C11 C12 2.7(11) no
C9 C10 C11 C17 -179.3(6) no
C10 C11 C12 C13 -4.4(11) no
C10 C11 C17 C18 -74.7(9) no
C10 C11 C17 C19 162.0(7) no
C12 C11 C17 C18 103.2(8) no
C12 C11 C17 C19 -20.2(11) no
C17 C11 C12 C13 177.6(7) no
C11 C12 C13 C8 -0.1(11) no
C11 C12 C13 C20 178.6(6) no
C8 C13 C20 C21 132.3(7) no
C8 C13 C20 C22 -103.8(8) no
C12 C13 C20 C21 -46.2(8) no
C12 C13 C20 C22 77.7(8) no
N23 C24 C25 C26 -179.1(5) no
N23 C24 C29 C28 178.2(5) no
C25 C24 C29 C28 1.0(10) no
C29 C24 C25 C26 -1.9(10) no
C24 C25 C26 C27 2.1(11) no
C25 C26 C27 C28 -1.5(11) no
C26 C27 C28 C29 0.6(11) no
C27 C28 C29 C24 -0.3(10) no
N31 C32 C33 O34 23.6(7) no
N31 C32 C53 N53 169.9(5) no
C33 C32 C53 N53 -77.9(8) no
C53 C32 C33 O34 -93.2(7) no
S21 C38 C39 C40 -170.4(5) no
S21 C38 C39 C44 10.8(10) no
S21 C38 C43 C42 172.3(4) no
S21 C38 C43 C50 -13.0(10) no
C39 C38 C43 C42 -3.8(10) no
C39 C38 C43 C50 170.9(6) no
C43 C38 C39 C40 5.5(10) no
C43 C38 C39 C44 -173.3(6) no
C38 C39 C40 C41 -1.9(11) no
C38 C39 C44 C45 129.6(7) no
C38 C39 C44 C46 -107.1(8) no
C40 C39 C44 C45 -49.2(9) no
C40 C39 C44 C46 74.1(8) no
C44 C39 C40 C41 177.0(6) no
C39 C40 C41 C42 -3.3(12) no
C39 C40 C41 C47 178.8(7) no
C40 C41 C42 C43 5.3(12) no
C40 C41 C47 C48 96.3(9) no
C40 C41 C47 C49 -140.6(7) no
C42 C41 C47 C48 -81.5(9) no
C42 C41 C47 C49 41.6(11) no
C47 C41 C42 C43 -176.8(7) no
C41 C42 C43 C38 -1.8(11) no
C41 C42 C43 C50 -177.1(7) no
C38 C43 C50 C51 -126.0(7) no
C38 C43 C50 C52 109.7(8) no
C42 C43 C50 C51 48.7(9) no
C42 C43 C50 C52 -75.6(8) no
N53 C54 C55 C56 179.5(5) no
N53 C54 C59 C58 -179.0(5) no
C55 C54 C59 C58 3.8(11) no
C59 C54 C55 C56 -3.2(11) no
C54 C55 C56 C57 1.0(11) no
C55 C56 C57 C58 0.4(11) no
C56 C57 C58 C59 0.3(11) no
C57 C58 C59 C54 -2.3(11) no
N61 C61 C62 C63 -178.9(9) no
N61 C61 C66 C65 178.6(9) no
C62 C61 C66 C65 2.6(19) no
C66 C61 C62 C63 -2.7(18) no
C61 C62 C63 C64 1(2) no
C62 C63 C64 C65 2(3) no
C63 C64 C65 C66 -2(3) no
C64 C65 C66 C61 -0(2) no
